data_1549633
loop_
_publ_author_name
'Deegan, Meaghan M.'
'Peters, Jonas C.'

_publ_section_title
;
 Electrophile-promoted Fe-to-N<sub>2</sub> hydride migration in highly
 reduced Fe(N<sub>2</sub>)(H) complexes.
;
_journal_issue 29
_journal_name_full 'Chemical science'
_journal_page_first 6264
_journal_page_last 6270
_journal_paper_doi 10.1039/c8sc02380h
_journal_volume 9
_journal_year 2018
_chemical_formula_moiety 'C41 H64 B Fe N P3, C32 H12 B F24, 1.24(C5 H12)'
_chemical_formula_sum 'C79.22 H90.92 B2 F24 Fe N P3'
_chemical_formula_weight 1683.40
_space_group_crystal_system monoclinic
_space_group_IT_number 14
_space_group_name_Hall '-P 2ybc'
_space_group_name_H-M_alt 'P 1 21/c 1'
_symmetry_space_group_name_Hall '-P 2ybc'
_symmetry_space_group_name_H-M 'P 1 21/c 1'
_atom_sites_solution_hydrogens mixed
_atom_sites_solution_primary dual
_audit_creation_date 2018-05-27
_audit_creation_method
;
Olex2 1.2
(compiled 2018.04.26 svn.r3504 for OlexSys, GUI svn.r5492)
;
_audit_update_record
;
2018-05-30 deposited with the CCDC.
2018-06-27 downloaded from the CCDC.
;
_cell_angle_alpha 90
_cell_angle_beta 100.8630(10)
_cell_angle_gamma 90
_cell_formula_units_Z 8
_cell_length_a 27.577(3)
_cell_length_b 15.5573(16)
_cell_length_c 38.526(4)
_cell_measurement_reflns_used 9863
_cell_measurement_temperature 100(2)
_cell_measurement_theta_max 26.49
_cell_measurement_theta_min 2.39
_cell_volume 16232(3)
_computing_cell_refinement 'SAINT v8.37A (Bruker, 2015)'
_computing_data_reduction 'SAINT v8.37A (Bruker, 2015)'
_computing_molecular_graphics 'Olex2 (Dolomanov et al., 2009)'
_computing_publication_material 'Olex2 (Dolomanov et al., 2009)'
_computing_structure_refinement 'XL (Sheldrick, 2008)'
_computing_structure_solution 'XT (Sheldrick, 2015)'
_diffrn_ambient_temperature 100.01
_diffrn_detector_area_resol_mean 8
_diffrn_measured_fraction_theta_full 1.000
_diffrn_measured_fraction_theta_max 0.998
_diffrn_measurement_device_type 'Bruker APEX-II CCD'
_diffrn_measurement_method '\f and \w scans'
_diffrn_radiation_monochromator graphite
_diffrn_radiation_type MoK\a
_diffrn_radiation_wavelength 0.71073
_diffrn_reflns_av_R_equivalents 0.0715
_diffrn_reflns_av_unetI/netI 0.0499
_diffrn_reflns_Laue_measured_fraction_full 1.000
_diffrn_reflns_Laue_measured_fraction_max 0.998
_diffrn_reflns_limit_h_max 33
_diffrn_reflns_limit_h_min -34
_diffrn_reflns_limit_k_max 19
_diffrn_reflns_limit_k_min -19
_diffrn_reflns_limit_l_max 48
_diffrn_reflns_limit_l_min -48
_diffrn_reflns_number 249578
_diffrn_reflns_point_group_measured_fraction_full 1.000
_diffrn_reflns_point_group_measured_fraction_max 0.998
_diffrn_reflns_theta_full 25.242
_diffrn_reflns_theta_max 26.670
_diffrn_reflns_theta_min 1.415
_diffrn_source 'sealed tube'
_diffrn_standards_number 0
_exptl_absorpt_coefficient_mu 0.343
_exptl_absorpt_correction_T_max 0.7457
_exptl_absorpt_correction_T_min 0.6868
_exptl_absorpt_correction_type multi-scan
_exptl_absorpt_process_details
'SADABS-2016/2 (Bruker,2016/2) was used for absorption correction. wR2(int) was 0.0595 before and 0.0553 after correction. The Ratio of minimum to maximum transmission is 0.9209. The \l/2 correction factor is Not present.'
_exptl_crystal_colour violet
_exptl_crystal_colour_primary violet
_exptl_crystal_density_diffrn 1.378
_exptl_crystal_description plate
_exptl_crystal_F_000 6962
_exptl_crystal_size_max 0.26
_exptl_crystal_size_mid 0.25
_exptl_crystal_size_min 0.04
_refine_diff_density_max 1.549
_refine_diff_density_min -0.539
_refine_diff_density_rms 0.095
_refine_ls_extinction_method none
_refine_ls_goodness_of_fit_ref 1.124
_refine_ls_hydrogen_treatment mixed
_refine_ls_matrix_type full
_refine_ls_number_parameters 2297
_refine_ls_number_reflns 34202
_refine_ls_number_restraints 783
_refine_ls_restrained_S_all 1.128
_refine_ls_R_factor_all 0.1044
_refine_ls_R_factor_gt 0.0748
_refine_ls_shift/su_max 0.002
_refine_ls_shift/su_mean 0.000
_refine_ls_structure_factor_coef Fsqd
_refine_ls_weighting_details 'w=1/[\s^2^(Fo^2^)+(0.0600P)^2^+64.7430P] where P=(Fo^2^+2Fc^2^)/3'
_refine_ls_weighting_scheme calc
_refine_ls_wR_factor_gt 0.1845
_refine_ls_wR_factor_ref 0.1984
_reflns_Friedel_coverage 0.000
_reflns_number_gt 25101
_reflns_number_total 34202
_reflns_threshold_expression 'I > 2\s(I)'
_cod_data_source_file c8sc02380h2.cif
_cod_data_source_block tBuNCB-Hcation
_cod_depositor_comments 'Adding full bibliography for 1549629--1549633.cif.'
_cod_database_code 1549633
_shelx_shelxl_version_number 2014/7
_shelx_space_group_comment
;
The symmetry employed for this shelxl refinement is uniquely defined
by the following loop, which should always be used as a source of
symmetry information in preference to the above space-group names.
They are only intended as comments.
;
_shelx_estimated_absorpt_t_max 0.986
_shelx_estimated_absorpt_t_min 0.916
_olex2_refinement_description
;
1. Fixed Uiso
 At 1.2 times of:
  All C(H) groups, All C(H,H) groups
 At 1.5 times of:
  All C(H,H,H) groups
2. Uiso/Uaniso restraints and constraints
C163 \\sim C165 \\sim C158 \\sim C161 \\sim C159 \\sim C157 \\sim C166 \\sim
C164 \\sim C162 \\sim C160: within 1.7A with sigma of 0.04 and sigma for
terminal atoms of 0.08
F8A \\sim F7A \\sim F9A \\sim C97 \\sim F7B \\sim F8B \\sim F9B: within 1.7A
with sigma of 0.04 and sigma for terminal atoms of 0.08
F24A \\sim F22A \\sim C114 \\sim F23A \\sim F24B \\sim F23B \\sim F22B: within
1.7A with sigma of 0.04 and sigma for terminal atoms of 0.08
F41A \\sim F40A \\sim F42A \\sim C138 \\sim F41B \\sim F40B \\sim F42B: within
1.7A with sigma of 0.04 and sigma for terminal atoms of 0.08
F31A \\sim F32A \\sim F33A \\sim C129 \\sim F32B \\sim F31B \\sim F33B: within
1.7A with sigma of 0.04 and sigma for terminal atoms of 0.08
F5A \\sim F4A \\sim F6A \\sim C89 \\sim F5B \\sim F6B \\sim F4B: within 1.7A
with sigma of 0.04 and sigma for terminal atoms of 0.08
C147 \\sim C148 \\sim C149 \\sim C150 \\sim C151: within 1.7A with sigma of
0.04 and sigma for terminal atoms of 0.08
3. Rigid body (RIGU) restrains
 C163, C165, C158, C161, C159, C157, C166, C164, C162, C160
 with sigma for 1-2 distances of 0.004 and sigma for 1-3 distances of 0.004
 F8A, F7A, F9A, C97, F7B, F8B, F9B
 with sigma for 1-2 distances of 0.004 and sigma for 1-3 distances of 0.004
 F24A, F22A, C114, F23A, F24B, F23B, F22B
 with sigma for 1-2 distances of 0.004 and sigma for 1-3 distances of 0.004
 F41A, F40A, F42A, C138, F41B, F40B, F42B
 with sigma for 1-2 distances of 0.004 and sigma for 1-3 distances of 0.004
 F35A, F36A, F34A, C130, F34B, F35B, F36B
 with sigma for 1-2 distances of 0.004 and sigma for 1-3 distances of 0.004
 F31A, F32A, F33A, C129, F32B, F31B, F33B
 with sigma for 1-2 distances of 0.004 and sigma for 1-3 distances of 0.004
 F25A, F27A, F26A, C121, F26B, F27B, F25B
 with sigma for 1-2 distances of 0.004 and sigma for 1-3 distances of 0.004
 F5A, F4A, F6A, C89, F5B, F6B, F4B
 with sigma for 1-2 distances of 0.004 and sigma for 1-3 distances of 0.004
 C151, C150, C149, C148, C147
 with sigma for 1-2 distances of 0.004 and sigma for 1-3 distances of 0.004
4. Others
 Sof(F7B)=Sof(F8B)=Sof(F9B)=1-FVAR(1)
 Sof(F8A)=Sof(F7A)=Sof(F9A)=FVAR(1)
 Sof(F5B)=Sof(F6B)=Sof(F4B)=1-FVAR(2)
 Sof(F5A)=Sof(F4A)=Sof(F6A)=FVAR(2)
 Sof(F34B)=Sof(F35B)=Sof(F36B)=1-FVAR(3)
 Sof(F35A)=Sof(F36A)=Sof(F34A)=FVAR(3)
 Sof(F26B)=Sof(F27B)=Sof(F25B)=1-FVAR(4)
 Sof(F25A)=Sof(F27A)=Sof(F26A)=FVAR(4)
 Sof(F24B)=Sof(F23B)=Sof(F22B)=1-FVAR(5)
 Sof(F24A)=Sof(F22A)=Sof(F23A)=FVAR(5)
 Sof(C158)=Sof(H15R)=Sof(H15S)=Sof(H15T)=Sof(C166)=Sof(H16K)=Sof(H16L)=
 Sof(H16M)=Sof(C164)=Sof(H16N)=Sof(H16O)=Sof(C162)=Sof(H16P)=Sof(H16Q)=
 Sof(C160)=Sof(H16R)=Sof(H16S)=1-FVAR(6)
 Sof(C163)=Sof(H16D)=Sof(H16E)=Sof(C165)=Sof(H16F)=Sof(H16G)=Sof(H16H)=
 Sof(C161)=Sof(H16I)=Sof(H16J)=Sof(C159)=Sof(H15M)=Sof(H15N)=Sof(C157)=
 Sof(H15O)=Sof(H15P)=Sof(H15Q)=FVAR(6)
 Sof(F41B)=Sof(F40B)=Sof(F42B)=1-FVAR(7)
 Sof(F41A)=Sof(F40A)=Sof(F42A)=FVAR(7)
 Sof(F32B)=Sof(F31B)=Sof(F33B)=1-FVAR(8)
 Sof(F31A)=Sof(F32A)=Sof(F33A)=FVAR(8)
 Sof(C150)=Sof(H15U)=Sof(H15V)=Sof(C149)=Sof(H14D)=Sof(H14E)=Sof(C151)=
 Sof(H15W)=Sof(H15X)=Sof(H15Y)=Sof(C148)=Sof(H14F)=Sof(H14G)=Sof(C147)=
 Sof(H14H)=Sof(H14I)=Sof(H14J)=FVAR(9)
5.a Ternary CH refined with riding coordinates:
 C39(H39), C56(H56), C36(H36), C12(H12), C15(H15), C53(H53), C68(H68),
 C80(H80), C77(H77), C27(H27), C24(H24), C65(H65)
5.b Secondary CH2 refined with riding coordinates:
 C154(H15A,H15B), C155(H15C,H15D), C153(H15E,H15F), C163(H16D,H16E), C161(H16I,
 H16J), C159(H15M,H15N), C164(H16N,H16O), C162(H16P,H16Q), C160(H16R,H16S),
 C150(H15U,H15V), C149(H14D,H14E), C148(H14F,H14G)
5.c Aromatic/amide H refined with riding coordinates:
 C120(H120), C144(H144), C19(H19), C94(H94), C116(H116), C134(H134), C34(H34),
 C92(H92), C104(H104), C118(H118), C75(H75), C31(H31), C48(H48), C63(H63),
 C102(H102), C136(H136), C74(H74), C33(H33), C96(H96), C50(H50), C88(H88),
 C73(H73), C132(H132), C22(H22), C108(H108), C21(H21), C51(H51), C128(H128),
 C10(H10), C142(H142), C72(H72), C20(H20), C124(H124), C140(H140), C32(H32),
 C60(H60), C7(H7), C62(H62), C100(H100), C86(H86), C84(H84), C49(H49),
 C112(H112), C61(H61), C9(H9), C110(H110), C126(H126), C8(H8)
5.d Idealised Me refined as rotating group:
 C40(H40A,H40B,H40C), C58(H58A,H58B,H58C), C44(H44A,H44B,H44C), C3(H3A,H3B,
 H3C), C14(H14A,H14B,H14C), C13(H13A,H13B,H13C), C37(H37A,H37B,H37C), C45(H45A,
 H45B,H45C), C81(H81A,H81B,H81C), C29(H29A,H29B,H29C), C54(H54A,H54B,H54C),
 C41(H41A,H41B,H41C), C38(H38A,H38B,H38C), C5(H5A,H5B,H5C), C57(H57A,H57B,H57C),
  C26(H26A,H26B,H26C), C16(H16A,H16B,H16C), C67(H67A,H67B,H67C), C55(H55A,H55B,
 H55C), C79(H79A,H79B,H79C), C69(H69A,H69B,H69C), C82(H82A,H82B,H82C), C28(H28A,
 H28B,H28C), C70(H70A,H70B,H70C), C17(H17A,H17B,H17C), C46(H46A,H46B,H46C),
 C78(H78A,H78B,H78C), C66(H66A,H66B,H66C), C156(H15G,H15H,H15I), C152(H15J,H15K,
 H15L), C4(H4A,H4B,H4C), C165(H16F,H16G,H16H), C158(H15R,H15S,H15T), C157(H15O,
 H15P,H15Q), C166(H16K,H16L,H16M), C25(H25A,H25B,H25C), C151(H15W,H15X,H15Y),
 C147(H14H,H14I,H14J)
;
_olex2_submission_special_instructions 'No special instructions were received'

loop_
_space_group_symop_operation_xyz
'x, y, z'
'-x, y+1/2, -z+1/2'
'-x, -y, -z'
'x, -y-1/2, z-1/2'

loop_
_atom_site_label
_atom_site_type_symbol
_atom_site_fract_x
_atom_site_fract_y
_atom_site_fract_z
_atom_site_U_iso_or_equiv
_atom_site_adp_type
_atom_site_occupancy
_atom_site_site_symmetry_order
_atom_site_calc_flag
_atom_site_refinement_flags_posn
_atom_site_refinement_flags_adp
_atom_site_refinement_flags_occupancy
_atom_site_disorder_assembly
_atom_site_disorder_group
Fe1 Fe 0.78891(2) 0.25349(4) 0.69706(2) 0.01452(12) Uani 1 1 d . . . . .
Fe2 Fe 0.67318(2) 0.75570(4) 0.91005(2) 0.01494(12) Uani 1 1 d . . . . .
P4 P 0.73664(4) 0.65867(7) 0.93801(3) 0.0158(2) Uani 1 1 d . . . . .
P6 P 0.68025(4) 0.81569(7) 0.85445(3) 0.0192(2) Uani 1 1 d . . . . .
P1 P 0.87371(4) 0.27114(7) 0.69290(3) 0.0182(2) Uani 1 1 d . . . . .
P3 P 0.73494(4) 0.36471(7) 0.66980(3) 0.0167(2) Uani 1 1 d . . . . .
P2 P 0.77151(4) 0.20610(7) 0.75288(3) 0.0199(2) Uani 1 1 d . . . . .
P5 P 0.59102(4) 0.71135(7) 0.91367(3) 0.0203(2) Uani 1 1 d . . . . .
F11 F 0.74302(10) 0.22611(18) 0.56107(6) 0.0323(6) Uani 1 1 d . . . . .
F30 F 0.73404(10) 0.75147(17) 0.73765(6) 0.0302(6) Uani 1 1 d . . . . .
F28 F 0.79183(10) 0.68710(18) 0.71746(7) 0.0334(6) Uani 1 1 d . . . . .
F39 F 0.57213(11) 1.00404(19) 0.50600(7) 0.0394(7) Uani 1 1 d . . . . .
F29 F 0.78593(11) 0.82451(18) 0.71444(7) 0.0399(7) Uani 1 1 d . . . . .
F15 F 0.81151(10) 0.47872(19) 0.56237(8) 0.0389(7) Uani 1 1 d . . . . .
F12 F 0.68114(10) 0.16020(19) 0.52999(7) 0.0376(7) Uani 1 1 d . . . . .
F48 F 0.57991(11) 0.4576(2) 0.71694(7) 0.0444(8) Uani 1 1 d . . . . .
F10 F 0.68334(12) 0.2977(2) 0.52959(8) 0.0443(8) Uani 1 1 d . . . . .
F38 F 0.63196(11) 0.9855(2) 0.54918(8) 0.0474(8) Uani 1 1 d . . . . .
F3 F 0.98377(10) -0.0844(2) 0.44906(9) 0.0482(8) Uani 1 1 d . . . . .
F14 F 0.87548(12) 0.5480(2) 0.58658(9) 0.0504(9) Uani 1 1 d . . . . .
F2 F 0.90905(11) -0.1182(2) 0.42849(9) 0.0517(9) Uani 1 1 d . . . . .
F16 F 1.03887(10) 0.2832(2) 0.58104(8) 0.0480(8) Uani 1 1 d . . . . .
F43 F 0.52149(12) 0.4708(2) 0.54238(8) 0.0537(9) Uani 1 1 d . . . . .
F44 F 0.59912(13) 0.4892(2) 0.54768(8) 0.0501(9) Uani 1 1 d . . . . .
F47 F 0.50669(12) 0.5049(2) 0.70511(8) 0.0466(8) Uani 1 1 d . . . . .
F41A F 0.4451(7) 0.7853(10) 0.4829(3) 0.045(3) Uani 0.73(3) 1 d . U P A 1
F46 F 0.52394(14) 0.3837(2) 0.68412(8) 0.0542(9) Uani 1 1 d . . . . .
F45 F 0.57110(15) 0.37645(19) 0.56861(8) 0.0558(10) Uani 1 1 d . . . . .
F25A F 0.7757(3) 0.6681(5) 0.58157(17) 0.0401(18) Uani 0.766(19) 1 d . U P B 1
F13 F 0.84906(15) 0.5554(2) 0.53039(9) 0.0598(10) Uani 1 1 d . . . . .
F1 F 0.94057(15) -0.0058(2) 0.40912(9) 0.0576(10) Uani 1 1 d . . . . .
N1 N 0.76155(13) 0.0964(2) 0.65095(9) 0.0204(7) Uani 1 1 d . . . . .
F37 F 0.56821(16) 1.0536(2) 0.55710(10) 0.0649(11) Uani 1 1 d . . . . .
F27A F 0.7124(2) 0.7261(7) 0.55026(14) 0.0429(18) Uani 0.766(19) 1 d . U P B 1
N2 N 0.68769(13) 0.9154(2) 0.95544(9) 0.0212(7) Uani 1 1 d . . . . .
F18 F 0.99411(12) 0.2440(3) 0.61661(9) 0.0600(10) Uani 1 1 d . . . . .
F21 F 0.81825(15) 0.5153(2) 0.41272(10) 0.0629(11) Uani 1 1 d . . . . .
C119 C 0.72804(14) 0.7450(2) 0.67498(9) 0.0115(7) Uani 1 1 d . . . . .
F40A F 0.4581(4) 0.6690(4) 0.5136(2) 0.038(2) Uani 0.73(3) 1 d . U P A 1
F31A F 0.61664(19) 1.0429(2) 0.69487(11) 0.0545(12) Uani 0.914(7) 1 d . U P C 1
F35A F 0.4185(4) 0.7598(8) 0.6780(3) 0.064(3) Uani 0.787(13) 1 d . U P D 1
F17 F 1.02026(14) 0.3737(3) 0.61743(11) 0.0764(14) Uani 1 1 d . . . . .
F26A F 0.7712(4) 0.8038(4) 0.5779(2) 0.052(2) Uani 0.766(19) 1 d . U P B 1
F20 F 0.87562(15) 0.5569(2) 0.38809(13) 0.0770(13) Uani 1 1 d . . . . .
F42A F 0.4137(3) 0.7663(11) 0.5297(3) 0.058(3) Uani 0.73(3) 1 d . U P A 1
F32A F 0.61765(18) 0.9912(3) 0.74536(12) 0.0690(14) Uani 0.914(7) 1 d . U P C 1
C47 C 0.74900(15) 0.5844(3) 0.90369(10) 0.0174(8) Uani 1 1 d . . . . .
F5A F 0.8615(2) -0.0083(5) 0.57269(16) 0.0547(16) Uani 0.768(13) 1 d . U P E 1
C11 C 0.86363(15) 0.4308(3) 0.72504(10) 0.0190(8) Uani 1 1 d . . . . .
C6 C 0.88992(15) 0.3844(3) 0.70295(11) 0.0207(9) Uani 1 1 d . . . . .
C35 C 0.76853(15) 0.4504(3) 0.73429(10) 0.0179(8) Uani 1 1 d . . . . .
C115 C 0.64500(14) 0.7481(2) 0.63754(10) 0.0164(8) Uani 1 1 d . . . . .
C1 C 0.77134(15) 0.1574(3) 0.66830(10) 0.0183(8) Uani 1 1 d . . . . .
C93 C 0.73377(16) 0.2274(2) 0.43735(11) 0.0204(9) Uani 1 1 d . . . . .
C30 C 0.72970(15) 0.4426(3) 0.70461(10) 0.0187(8) Uani 1 1 d . . . . .
C64 C 0.61733(15) 0.5604(3) 0.88226(10) 0.0184(8) Uani 1 1 d . . . . .
F8A F 0.7162(2) 0.3104(3) 0.38571(10) 0.0471(14) Uani 0.755(8) 1 d . U P F 1
C52 C 0.71234(15) 0.5684(2) 0.87334(10) 0.0158(8) Uani 1 1 d . . . . .
C59 C 0.58746(15) 0.5961(3) 0.90492(11) 0.0213(9) Uani 1 1 d . . . . .
C95 C 0.73794(15) 0.2252(2) 0.49925(10) 0.0181(8) Uani 1 1 d . . . . .
C120 C 0.67558(15) 0.7493(2) 0.67113(10) 0.0192(8) Uani 1 1 d . . . . .
H120 H 0.6611 0.7529 0.6916 0.023 Uiso 1 1 calc R . . . .
F19 F 0.82282(19) 0.4659(3) 0.36275(11) 0.0909(16) Uani 1 1 d . . . . .
C144 C 0.56189(15) 0.5964(3) 0.66059(11) 0.0197(8) Uani 1 1 d . . . . .
H144 H 0.5616 0.6259 0.6822 0.024 Uiso 1 1 calc R . . . .
C2 C 0.75372(17) 0.0142(3) 0.63219(11) 0.0236(9) Uani 1 1 d . . . . .
C42 C 0.68255(15) 0.8535(3) 0.93872(10) 0.0186(8) Uani 1 1 d . . . . .
C39 C 0.74930(16) 0.4350(3) 0.63363(11) 0.0215(9) Uani 1 1 d . . . . .
H39 H 0.7597 0.3969 0.6155 0.026 Uiso 1 1 calc R . . . .
C19 C 0.82793(18) 0.2305(3) 0.82108(11) 0.0276(10) Uani 1 1 d . . . . .
H19 H 0.8149 0.1766 0.8264 0.033 Uiso 1 1 calc R . . . .
C94 C 0.70928(15) 0.2247(3) 0.46527(11) 0.0202(8) Uani 1 1 d . . . . .
H94 H 0.6743 0.2225 0.4616 0.024 Uiso 1 1 calc R . . . .
C116 C 0.66942(15) 0.7418(2) 0.60869(10) 0.0167(8) Uani 1 1 d . . . . .
H116 H 0.6503 0.7407 0.5854 0.020 Uiso 1 1 calc R . . . .
F4A F 0.8999(4) -0.1174(5) 0.5587(3) 0.082(3) Uani 0.768(13) 1 d . U P E 1
C134 C 0.51968(16) 0.8697(3) 0.52778(11) 0.0239(9) Uani 1 1 d . . . . .
H134 H 0.5067 0.8958 0.5057 0.029 Uiso 1 1 calc R . . . .
C34 C 0.76169(16) 0.5110(3) 0.75989(11) 0.0207(9) Uani 1 1 d . . . . .
H34 H 0.7869 0.5177 0.7802 0.025 Uiso 1 1 calc R . . . .
C92 C 0.78503(15) 0.2293(2) 0.44213(10) 0.0183(8) Uani 1 1 d . . . . .
H92 H 0.8004 0.2288 0.4220 0.022 Uiso 1 1 calc R . . . .
C139 C 0.57185(15) 0.6427(3) 0.63127(10) 0.0195(8) Uani 1 1 d . . . . .
C40 C 0.79238(17) 0.4955(3) 0.64753(11) 0.0247(9) Uani 1 1 d . . . . .
H40A H 0.7831 0.5341 0.6653 0.037 Uiso 1 1 calc GR . . . .
H40B H 0.8003 0.5295 0.6279 0.037 Uiso 1 1 calc GR . . . .
H40C H 0.8213 0.4616 0.6583 0.037 Uiso 1 1 calc GR . . . .
C104 C 0.93959(16) 0.2792(3) 0.54214(11) 0.0226(9) Uani 1 1 d . . . . .
H104 H 0.9580 0.2291 0.5390 0.027 Uiso 1 1 calc R . . . .
C118 C 0.74996(15) 0.7381(2) 0.64638(10) 0.0187(8) Uani 1 1 d . . . . .
H118 H 0.7848 0.7340 0.6492 0.022 Uiso 1 1 calc R . . . .
C75 C 0.61154(16) 0.6072(3) 0.80108(11) 0.0219(9) Uani 1 1 d . . . . .
H75 H 0.6071 0.5478 0.8053 0.026 Uiso 1 1 calc R . . . .
C31 C 0.68754(16) 0.4940(3) 0.70145(11) 0.0216(9) Uani 1 1 d . . . . .
H31 H 0.6619 0.4882 0.6813 0.026 Uiso 1 1 calc R . . . .
C48 C 0.79473(16) 0.5429(3) 0.90822(11) 0.0236(9) Uani 1 1 d . . . . .
H48 H 0.8191 0.5545 0.9286 0.028 Uiso 1 1 calc R . . . .
C23 C 0.83165(15) 0.3464(3) 0.77897(10) 0.0197(8) Uani 1 1 d . . . . .
C133 C 0.56001(15) 0.9048(3) 0.55037(11) 0.0213(9) Uani 1 1 d . . . . .
C63 C 0.61096(16) 0.4728(3) 0.87426(11) 0.0229(9) Uani 1 1 d . . . . .
H63 H 0.6306 0.4471 0.8593 0.028 Uiso 1 1 calc R . . . .
C135 C 0.49892(16) 0.7954(3) 0.53846(11) 0.0230(9) Uani 1 1 d . . . . .
C123 C 0.56159(15) 0.8002(3) 0.66130(11) 0.0204(9) Uani 1 1 d . . . . .
C102 C 0.93129(16) 0.4077(3) 0.57597(11) 0.0237(9) Uani 1 1 d . . . . .
H102 H 0.9432 0.4447 0.5953 0.028 Uiso 1 1 calc R . . . .
F7A F 0.7108(2) 0.1747(3) 0.37900(12) 0.0566(19) Uani 0.755(8) 1 d . U P F 1
C136 C 0.51839(14) 0.7560(3) 0.57090(10) 0.0185(8) Uani 1 1 d . . . . .
H136 H 0.5031 0.7055 0.5777 0.022 Uiso 1 1 calc R . . . .
C74 C 0.59022(17) 0.6415(3) 0.76874(11) 0.0269(10) Uani 1 1 d . . . . .
H74 H 0.5705 0.6062 0.7515 0.032 Uiso 1 1 calc R . . . .
C33 C 0.71994(17) 0.5615(3) 0.75683(11) 0.0232(9) Uani 1 1 d . . . . .
H33 H 0.7167 0.6016 0.7748 0.028 Uiso 1 1 calc R . . . .
C56 C 0.72824(16) 0.5854(3) 0.97505(11) 0.0221(9) Uani 1 1 d . . . . .
H56 H 0.7153 0.6210 0.9929 0.027 Uiso 1 1 calc R . . . .
C131 C 0.56004(15) 0.7897(3) 0.59356(10) 0.0188(8) Uani 1 1 d . . . . .
C83 C 0.89431(15) 0.1377(3) 0.48796(11) 0.0216(9) Uani 1 1 d . . . . .
C36 C 0.67166(15) 0.3254(3) 0.65178(10) 0.0208(9) Uani 1 1 d . . . . .
H36 H 0.6498 0.3766 0.6456 0.025 Uiso 1 1 calc R . . . .
C96 C 0.78892(15) 0.2293(3) 0.50438(11) 0.0198(8) Uani 1 1 d . . . . .
H96 H 0.8073 0.2303 0.5279 0.024 Uiso 1 1 calc R . . . .
C58 C 0.69015(18) 0.5155(3) 0.96245(11) 0.0264(10) Uani 1 1 d . . . . .
H58A H 0.6593 0.5420 0.9504 0.040 Uiso 1 1 calc GR . . . .
H58B H 0.6839 0.4824 0.9828 0.040 Uiso 1 1 calc GR . . . .
H58C H 0.7028 0.4770 0.9461 0.040 Uiso 1 1 calc GR . . . .
C50 C 0.76933(17) 0.4684(3) 0.85336(11) 0.0240(9) Uani 1 1 d . . . . .
H50 H 0.7760 0.4286 0.8361 0.029 Uiso 1 1 calc R . . . .
C76 C 0.63977(15) 0.6573(3) 0.82815(10) 0.0192(8) Uani 1 1 d . . . . .
C107 C 0.89384(15) 0.2918(3) 0.45099(11) 0.0223(9) Uani 1 1 d . . . . .
C88 C 0.90861(15) 0.0878(3) 0.46137(12) 0.0246(9) Uani 1 1 d . . . . .
H88 H 0.9091 0.1133 0.4390 0.029 Uiso 1 1 calc R . . . .
C43 C 0.69331(17) 0.9961(3) 0.97519(11) 0.0233(9) Uani 1 1 d . . . . .
C73 C 0.59743(17) 0.7271(3) 0.76136(11) 0.0272(10) Uani 1 1 d . . . . .
H73 H 0.5829 0.7507 0.7391 0.033 Uiso 1 1 calc R . . . .
C122 C 0.75930(15) 0.7512(3) 0.71139(10) 0.0210(9) Uani 1 1 d . . . . .
C132 C 0.57942(15) 0.8658(3) 0.58245(11) 0.0200(8) Uani 1 1 d . . . . .
H132 H 0.6069 0.8917 0.5974 0.024 Uiso 1 1 calc R . . . .
C18 C 0.81363(16) 0.2656(3) 0.78727(10) 0.0206(9) Uani 1 1 d . . . . .
F33A F 0.55634(18) 1.0684(3) 0.72009(19) 0.0824(18) Uani 0.914(7) 1 d . U P C 1
C22 C 0.86524(16) 0.3879(3) 0.80593(11) 0.0234(9) Uani 1 1 d . . . . .
H22 H 0.8783 0.4423 0.8012 0.028 Uiso 1 1 calc R . . . .
C91 C 0.81466(15) 0.2320(3) 0.47605(10) 0.0188(8) Uani 1 1 d . . . . .
C117 C 0.72041(15) 0.7372(2) 0.61302(10) 0.0176(8) Uani 1 1 d . . . . .
C103 C 0.95691(16) 0.3340(3) 0.57040(11) 0.0245(9) Uani 1 1 d . . . . .
C108 C 0.86634(17) 0.3622(3) 0.43491(11) 0.0241(9) Uani 1 1 d . . . . .
H108 H 0.8354 0.3743 0.4412 0.029 Uiso 1 1 calc R . . . .
C143 C 0.55239(16) 0.5080(3) 0.65860(11) 0.0240(9) Uani 1 1 d . . . . .
F9A F 0.65539(15) 0.2457(4) 0.39901(11) 0.0557(16) Uani 0.755(8) 1 d . U P F 1
C98 C 0.71178(17) 0.2274(3) 0.52965(11) 0.0241(9) Uani 1 1 d . . . . .
C12 C 0.88568(16) 0.2511(3) 0.64770(11) 0.0226(9) Uani 1 1 d . . . . .
H12 H 0.9189 0.2754 0.6465 0.027 Uiso 1 1 calc R . . . .
C15 C 0.92452(16) 0.2105(3) 0.72134(12) 0.0276(10) Uani 1 1 d . . . . .
H15 H 0.9161 0.1480 0.7190 0.033 Uiso 1 1 calc R . . . .
C121 C 0.74472(16) 0.7337(3) 0.58124(11) 0.0221(8) Uani 1 1 d . U . . .
C44 C 0.73993(18) 1.0400(3) 0.96819(12) 0.0295(10) Uani 1 1 d . . . . .
H44A H 0.7679 1.0003 0.9739 0.044 Uiso 1 1 calc GR . . . .
H44B H 0.7465 1.0915 0.9830 0.044 Uiso 1 1 calc GR . . . .
H44C H 0.7353 1.0564 0.9432 0.044 Uiso 1 1 calc GR . . . .
F36A F 0.42047(19) 0.8720(4) 0.7099(2) 0.0632(19) Uani 0.787(13) 1 d . U P D 1
C3 C 0.79873(18) -0.0421(3) 0.64618(13) 0.0288(10) Uani 1 1 d . . . . .
H3A H 0.8288 -0.0120 0.6430 0.043 Uiso 1 1 calc GR . . . .
H3B H 0.7960 -0.0965 0.6331 0.043 Uiso 1 1 calc GR . . . .
H3C H 0.8002 -0.0537 0.6714 0.043 Uiso 1 1 calc GR . . . .
C53 C 0.79617(16) 0.7132(3) 0.95618(11) 0.0223(9) Uani 1 1 d . . . . .
H53 H 0.8220 0.6678 0.9625 0.027 Uiso 1 1 calc R . . . .
C21 C 0.87974(17) 0.3517(3) 0.83900(11) 0.0277(10) Uani 1 1 d . . . . .
H21 H 0.9029 0.3808 0.8565 0.033 Uiso 1 1 calc R . . . .
C51 C 0.72414(16) 0.5099(3) 0.84860(10) 0.0203(9) Uani 1 1 d . . . . .
H51 H 0.7004 0.4982 0.8279 0.024 Uiso 1 1 calc R . . . .
C128 C 0.51616(16) 0.7788(3) 0.67011(11) 0.0234(9) Uani 1 1 d . . . . .
H128 H 0.4994 0.7286 0.6602 0.028 Uiso 1 1 calc R . . . .
F34A F 0.45376(19) 0.7561(6) 0.73154(17) 0.070(2) Uani 0.787(13) 1 d . U P D 1
C10 C 0.87752(17) 0.5165(3) 0.73209(11) 0.0253(9) Uani 1 1 d . . . . .
H10 H 0.8610 0.5491 0.7472 0.030 Uiso 1 1 calc R . . . .
C14 C 0.84782(17) 0.2957(3) 0.61984(11) 0.0264(10) Uani 1 1 d . . . . .
H14A H 0.8148 0.2738 0.6208 0.040 Uiso 1 1 calc GR . . . .
H14B H 0.8554 0.2845 0.5964 0.040 Uiso 1 1 calc GR . . . .
H14C H 0.8489 0.3578 0.6243 0.040 Uiso 1 1 calc GR . . . .
C142 C 0.55312(16) 0.4620(3) 0.62779(11) 0.0247(9) Uani 1 1 d . . . . .
H142 H 0.5461 0.4022 0.6264 0.030 Uiso 1 1 calc R . . . .
C87 C 0.92213(16) 0.0017(3) 0.46662(12) 0.0268(10) Uani 1 1 d . . . . .
C101 C 0.88778(16) 0.4263(3) 0.55260(11) 0.0224(9) Uani 1 1 d . . . . .
C71 C 0.64659(15) 0.7448(3) 0.82012(10) 0.0197(8) Uani 1 1 d . . . . .
C72 C 0.62606(18) 0.7779(3) 0.78683(11) 0.0262(10) Uani 1 1 d . . . . .
H72 H 0.6318 0.8363 0.7816 0.031 Uiso 1 1 calc R . . . .
C20 C 0.86081(18) 0.2733(3) 0.84686(12) 0.0313(11) Uani 1 1 d . . . . .
H20 H 0.8703 0.2490 0.8698 0.038 Uiso 1 1 calc R . . . .
C68 C 0.53273(15) 0.7485(3) 0.88346(12) 0.0271(10) Uani 1 1 d . . . . .
H68 H 0.5332 0.8128 0.8830 0.033 Uiso 1 1 calc R . . . .
C80 C 0.74196(17) 0.8286(3) 0.84211(11) 0.0245(9) Uani 1 1 d . . . . .
H80 H 0.7640 0.8576 0.8623 0.029 Uiso 1 1 calc R . . . .
C124 C 0.58365(16) 0.8760(3) 0.67597(11) 0.0231(9) Uani 1 1 d . . . . .
H124 H 0.6141 0.8935 0.6701 0.028 Uiso 1 1 calc R . . . .
C140 C 0.57405(15) 0.5937(3) 0.60098(11) 0.0219(9) Uani 1 1 d . . . . .
H140 H 0.5825 0.6217 0.5810 0.026 Uiso 1 1 calc R . . . .
C32 C 0.68267(16) 0.5532(3) 0.72727(11) 0.0235(9) Uani 1 1 d . . . . .
H32 H 0.6540 0.5881 0.7248 0.028 Uiso 1 1 calc R . . . .
C97 C 0.70452(17) 0.2355(3) 0.40021(12) 0.0265(9) Uani 1 1 d . U . . .
C13 C 0.88705(18) 0.1546(3) 0.64034(13) 0.0293(10) Uani 1 1 d . . . . .
H13A H 0.9111 0.1268 0.6590 0.044 Uiso 1 1 calc GR . . . .
H13B H 0.8967 0.1452 0.6174 0.044 Uiso 1 1 calc GR . . . .
H13C H 0.8543 0.1298 0.6399 0.044 Uiso 1 1 calc GR . . . .
C146 C 0.54094(18) 0.4635(3) 0.69080(12) 0.0286(10) Uani 1 1 d . . . . .
C109 C 0.88246(18) 0.4150(3) 0.41016(12) 0.0285(10) Uani 1 1 d . . . . .
C60 C 0.55440(17) 0.5440(3) 0.91861(12) 0.0277(10) Uani 1 1 d . . . . .
H60 H 0.5354 0.5680 0.9344 0.033 Uiso 1 1 calc R . . . .
C7 C 0.92692(17) 0.4248(3) 0.68849(13) 0.0292(10) Uani 1 1 d . . . . .
H7 H 0.9438 0.3934 0.6733 0.035 Uiso 1 1 calc R . . . .
C99 C 0.89539(15) 0.2962(3) 0.51818(11) 0.0214(9) Uani 1 1 d . . . . .
F6A F 0.9385(2) -0.0087(6) 0.58567(14) 0.079(3) Uani 0.768(13) 1 d . U P E 1
C77 C 0.65194(18) 0.9239(3) 0.84590(12) 0.0282(10) Uani 1 1 d . . . . .
H77 H 0.6502 0.9372 0.8203 0.034 Uiso 1 1 calc R . . . .
C27 C 0.70979(17) 0.2175(3) 0.76638(11) 0.0271(10) Uani 1 1 d . . . . .
H27 H 0.6843 0.1956 0.7464 0.033 Uiso 1 1 calc R . . . .
C37 C 0.65082(17) 0.2720(3) 0.67888(12) 0.0309(10) Uani 1 1 d . . . . .
H37A H 0.6721 0.2221 0.6858 0.046 Uiso 1 1 calc GR . . . .
H37B H 0.6175 0.2524 0.6685 0.046 Uiso 1 1 calc GR . . . .
H37C H 0.6495 0.3073 0.6998 0.046 Uiso 1 1 calc GR . . . .
C62 C 0.57713(18) 0.4222(3) 0.88735(12) 0.0289(10) Uani 1 1 d . . . . .
H62 H 0.5734 0.3632 0.8810 0.035 Uiso 1 1 calc R . . . .
C100 C 0.87110(16) 0.3716(3) 0.52435(11) 0.0229(9) Uani 1 1 d . . . . .
H100 H 0.8416 0.3864 0.5084 0.028 Uiso 1 1 calc R . . . .
C86 C 0.92022(17) -0.0384(3) 0.49832(13) 0.0318(11) Uani 1 1 d . . . . .
H86 H 0.9292 -0.0972 0.5018 0.038 Uiso 1 1 calc R . . . .
C84 C 0.89258(16) 0.0949(3) 0.51968(12) 0.0252(9) Uani 1 1 d . . . . .
H84 H 0.8825 0.1259 0.5384 0.030 Uiso 1 1 calc R . . . .
C45 C 0.64682(18) 1.0504(3) 0.96272(13) 0.0327(11) Uani 1 1 d . . . . .
H45A H 0.6440 1.0640 0.9376 0.049 Uiso 1 1 calc GR . . . .
H45B H 0.6491 1.1038 0.9764 0.049 Uiso 1 1 calc GR . . . .
H45C H 0.6176 1.0180 0.9662 0.049 Uiso 1 1 calc GR . . . .
C141 C 0.56453(16) 0.5065(3) 0.59896(11) 0.0243(9) Uani 1 1 d . . . . .
C81 C 0.74164(19) 0.8841(3) 0.80902(12) 0.0324(11) Uani 1 1 d . . . . .
H81A H 0.7193 0.8585 0.7889 0.049 Uiso 1 1 calc GR . . . .
H81B H 0.7751 0.8869 0.8039 0.049 Uiso 1 1 calc GR . . . .
H81C H 0.7303 0.9422 0.8132 0.049 Uiso 1 1 calc GR . . . .
C29 C 0.69761(17) 0.3106(3) 0.77224(12) 0.0286(10) Uani 1 1 d . . . . .
H29A H 0.7208 0.3331 0.7927 0.043 Uiso 1 1 calc GR . . . .
H29B H 0.6638 0.3147 0.7767 0.043 Uiso 1 1 calc GR . . . .
H29C H 0.7003 0.3442 0.7512 0.043 Uiso 1 1 calc GR . . . .
C54 C 0.79206(18) 0.7620(3) 0.99008(12) 0.0320(11) Uani 1 1 d . . . . .
H54A H 0.7690 0.8101 0.9843 0.048 Uiso 1 1 calc GR . . . .
H54B H 0.8246 0.7841 1.0011 0.048 Uiso 1 1 calc GR . . . .
H54C H 0.7799 0.7231 1.0065 0.048 Uiso 1 1 calc GR . . . .
C138 C 0.45396(17) 0.7575(3) 0.51595(12) 0.0302(10) Uani 1 1 d . U . . .
C41 C 0.70520(18) 0.4892(3) 0.61499(11) 0.0297(10) Uani 1 1 d . . . . .
H41A H 0.6787 0.4510 0.6036 0.045 Uiso 1 1 calc GR . . . .
H41B H 0.7158 0.5259 0.5971 0.045 Uiso 1 1 calc GR . . . .
H41C H 0.6931 0.5252 0.6324 0.045 Uiso 1 1 calc GR . . . .
C24 C 0.78491(19) 0.0898(3) 0.76050(12) 0.0306(11) Uani 1 1 d . . . . .
H24 H 0.7855 0.0769 0.7860 0.037 Uiso 1 1 calc R . . . .
C105 C 0.85676(19) 0.5021(3) 0.55812(12) 0.0304(10) Uani 1 1 d . . . . .
C125 C 0.56236(18) 0.9268(3) 0.69884(12) 0.0288(10) Uani 1 1 d . . . . .
C38 C 0.67131(17) 0.2736(3) 0.61782(11) 0.0278(10) Uani 1 1 d . . . . .
H38A H 0.6832 0.3098 0.6004 0.042 Uiso 1 1 calc GR . . . .
H38B H 0.6376 0.2544 0.6082 0.042 Uiso 1 1 calc GR . . . .
H38C H 0.6929 0.2234 0.6232 0.042 Uiso 1 1 calc GR . . . .
C5 C 0.70621(18) -0.0246(3) 0.63968(14) 0.0328(11) Uani 1 1 d . . . . .
H5A H 0.7099 -0.0364 0.6650 0.049 Uiso 1 1 calc GR . . . .
H5B H 0.6991 -0.0783 0.6264 0.049 Uiso 1 1 calc GR . . . .
H5C H 0.6790 0.0159 0.6325 0.049 Uiso 1 1 calc GR . . . .
C57 C 0.77606(18) 0.5422(3) 0.99396(12) 0.0317(11) Uani 1 1 d . . . . .
H57A H 0.7894 0.5060 0.9772 0.048 Uiso 1 1 calc GR . . . .
H57B H 0.7690 0.5066 1.0134 0.048 Uiso 1 1 calc GR . . . .
H57C H 0.8003 0.5864 1.0034 0.048 Uiso 1 1 calc GR . . . .
C49 C 0.80479(17) 0.4847(3) 0.88305(11) 0.0256(9) Uani 1 1 d . . . . .
H49 H 0.8358 0.4564 0.8863 0.031 Uiso 1 1 calc R . . . .
C26 C 0.7439(2) 0.0367(3) 0.73821(13) 0.0381(12) Uani 1 1 d . . . . .
H26A H 0.7129 0.0463 0.7465 0.057 Uiso 1 1 calc GR . . . .
H26B H 0.7526 -0.0244 0.7404 0.057 Uiso 1 1 calc GR . . . .
H26C H 0.7400 0.0542 0.7134 0.057 Uiso 1 1 calc GR . . . .
C113 C 0.8504(2) 0.4874(3) 0.39349(13) 0.0352(11) Uani 1 1 d . . . . .
C90 C 0.93876(18) -0.0513(3) 0.43831(14) 0.0350(11) Uani 1 1 d . . . . .
C137 C 0.58301(19) 0.9864(3) 0.54067(12) 0.0310(11) Uani 1 1 d . . . . .
C16 C 0.92944(18) 0.2350(3) 0.76046(12) 0.0329(11) Uani 1 1 d . . . . .
H16A H 0.9382 0.2959 0.7636 0.049 Uiso 1 1 calc GR . . . .
H16B H 0.9553 0.1999 0.7747 0.049 Uiso 1 1 calc GR . . . .
H16C H 0.8980 0.2247 0.7681 0.049 Uiso 1 1 calc GR . . . .
C85 C 0.90517(17) 0.0080(3) 0.52477(12) 0.0287(10) Uani 1 1 d . . . . .
C67 C 0.61990(17) 0.7003(3) 0.98698(12) 0.0296(10) Uani 1 1 d . . . . .
H67A H 0.6249 0.6383 0.9848 0.044 Uiso 1 1 calc GR . . . .
H67B H 0.6123 0.7128 1.0103 0.044 Uiso 1 1 calc GR . . . .
H67C H 0.6500 0.7310 0.9843 0.044 Uiso 1 1 calc GR . . . .
C55 C 0.81207(19) 0.7716(3) 0.92885(12) 0.0332(11) Uani 1 1 d . . . . .
H55A H 0.8178 0.7371 0.9087 0.050 Uiso 1 1 calc GR . . . .
H55B H 0.8426 0.8014 0.9394 0.050 Uiso 1 1 calc GR . . . .
H55C H 0.7861 0.8139 0.9207 0.050 Uiso 1 1 calc GR . . . .
C112 C 0.93898(17) 0.2782(3) 0.44045(13) 0.0313(11) Uani 1 1 d . . . . .
H112 H 0.9594 0.2322 0.4507 0.038 Uiso 1 1 calc R . . . .
C61 C 0.54884(18) 0.4578(3) 0.90962(13) 0.0321(11) Uani 1 1 d . . . . .
H61 H 0.5257 0.4234 0.9188 0.039 Uiso 1 1 calc R . . . .
B4 B 0.58444(16) 0.7452(3) 0.63150(11) 0.0173(9) Uani 1 1 d . . . . .
C127 C 0.49480(17) 0.8300(3) 0.69330(12) 0.0287(10) Uani 1 1 d . . . . .
C9 C 0.91458(18) 0.5557(3) 0.71785(13) 0.0332(11) Uani 1 1 d . . . . .
H9 H 0.9229 0.6141 0.7232 0.040 Uiso 1 1 calc R . . . .
C79 C 0.6841(2) 0.9927(3) 0.86744(12) 0.0330(11) Uani 1 1 d . . . . .
H79A H 0.6857 0.9821 0.8927 0.050 Uiso 1 1 calc GR . . . .
H79B H 0.6697 1.0496 0.8613 0.050 Uiso 1 1 calc GR . . . .
H79C H 0.7175 0.9906 0.8621 0.050 Uiso 1 1 calc GR . . . .
C110 C 0.9276(2) 0.3990(3) 0.40029(14) 0.0365(12) Uani 1 1 d . . . . .
H110 H 0.9390 0.4348 0.3836 0.044 Uiso 1 1 calc R . . . .
C106 C 1.00274(17) 0.3097(3) 0.59603(13) 0.0323(11) Uani 1 1 d . . . . .
C69 C 0.48546(17) 0.7204(4) 0.89631(15) 0.0384(12) Uani 1 1 d . . . . .
H69A H 0.4828 0.6576 0.8954 0.058 Uiso 1 1 calc GR . . . .
H69B H 0.4566 0.7458 0.8810 0.058 Uiso 1 1 calc GR . . . .
H69C H 0.4870 0.7400 0.9207 0.058 Uiso 1 1 calc GR . . . .
C82 C 0.76481(17) 0.7417(3) 0.83680(12) 0.0293(10) Uani 1 1 d . . . . .
H82A H 0.7608 0.7031 0.8562 0.044 Uiso 1 1 calc GR . . . .
H82B H 0.8000 0.7490 0.8365 0.044 Uiso 1 1 calc GR . . . .
H82C H 0.7483 0.7169 0.8143 0.044 Uiso 1 1 calc GR . . . .
C28 C 0.7048(2) 0.1652(3) 0.79941(13) 0.0378(12) Uani 1 1 d . . . . .
H28A H 0.7084 0.1038 0.7947 0.057 Uiso 1 1 calc GR . . . .
H28B H 0.6722 0.1755 0.8053 0.057 Uiso 1 1 calc GR . . . .
H28C H 0.7305 0.1828 0.8193 0.057 Uiso 1 1 calc GR . . . .
C89 C 0.9025(2) -0.0339(4) 0.55955(15) 0.0422(12) Uani 1 1 d . U . . .
B2 B 0.65853(18) 0.6133(3) 0.86619(12) 0.0184(9) Uani 1 1 d . . . . .
C129 C 0.5878(2) 1.0059(3) 0.71485(15) 0.0404(12) Uani 1 1 d . U . . .
C126 C 0.51742(18) 0.9034(3) 0.70777(13) 0.0335(11) Uani 1 1 d . . . . .
H126 H 0.5029 0.9376 0.7235 0.040 Uiso 1 1 calc R . . . .
C111 C 0.95528(18) 0.3307(3) 0.41506(14) 0.0371(12) Uani 1 1 d . . . . .
C145 C 0.56408(18) 0.4601(3) 0.56496(13) 0.0306(10) Uani 1 1 d . . . . .
F24A F 1.0217(4) 0.3726(8) 0.3881(3) 0.073(3) Uani 0.543(10) 1 d . U P G 1
C70 C 0.52996(18) 0.7172(3) 0.84576(12) 0.0324(11) Uani 1 1 d . . . . .
H70A H 0.5583 0.7394 0.8365 0.049 Uiso 1 1 calc GR . . . .
H70B H 0.4993 0.7377 0.8310 0.049 Uiso 1 1 calc GR . . . .
H70C H 0.5305 0.6542 0.8455 0.049 Uiso 1 1 calc GR . . . .
C17 C 0.97527(17) 0.2228(4) 0.71092(14) 0.0369(12) Uani 1 1 d . . . . .
H17A H 0.9734 0.2049 0.6863 0.055 Uiso 1 1 calc GR . . . .
H17B H 0.9999 0.1878 0.7264 0.055 Uiso 1 1 calc GR . . . .
H17C H 0.9848 0.2835 0.7134 0.055 Uiso 1 1 calc GR . . . .
C46 C 0.6983(2) 0.9732(3) 1.01457(12) 0.0330(11) Uani 1 1 d . . . . .
H46A H 0.6691 0.9410 1.0181 0.050 Uiso 1 1 calc GR . . . .
H46B H 0.7011 1.0261 1.0286 0.050 Uiso 1 1 calc GR . . . .
H46C H 0.7279 0.9380 1.0220 0.050 Uiso 1 1 calc GR . . . .
C130 C 0.44719(19) 0.8022(4) 0.70335(14) 0.0407(12) Uani 1 1 d . U . . .
C65 C 0.57740(17) 0.7294(3) 0.95853(12) 0.0264(10) Uani 1 1 d . . . . .
H65 H 0.5475 0.6950 0.9608 0.032 Uiso 1 1 calc R . . . .
B1 B 0.81784(18) 0.3923(3) 0.74083(12) 0.0183(9) Uani 1 1 d . . . . .
C78 C 0.5997(2) 0.9269(3) 0.85320(16) 0.0423(13) Uani 1 1 d . . . . .
H78A H 0.5793 0.8843 0.8384 0.063 Uiso 1 1 calc GR . . . .
H78B H 0.5859 0.9844 0.8477 0.063 Uiso 1 1 calc GR . . . .
H78C H 0.6004 0.9139 0.8782 0.063 Uiso 1 1 calc GR . . . .
C8 C 0.93932(19) 0.5101(3) 0.69602(14) 0.0353(11) Uani 1 1 d . . . . .
H8 H 0.9647 0.5367 0.6862 0.042 Uiso 1 1 calc R . . . .
C154 C 1.09700(19) 0.2777(4) 0.68564(13) 0.0373(12) Uani 1 1 d . . . . .
H15A H 1.0621 0.2709 0.6737 0.045 Uiso 1 1 calc R . . . .
H15B H 1.1154 0.3017 0.6681 0.045 Uiso 1 1 calc R . . . .
F22A F 1.0060(4) 0.2332(6) 0.3919(3) 0.078(3) Uani 0.543(10) 1 d . U P G 1
C66 C 0.56592(18) 0.8244(3) 0.96321(14) 0.0357(12) Uani 1 1 d . . . . .
H66A H 0.5952 0.8590 0.9618 0.054 Uiso 1 1 calc GR . . . .
H66B H 0.5567 0.8329 0.9863 0.054 Uiso 1 1 calc GR . . . .
H66C H 0.5385 0.8421 0.9445 0.054 Uiso 1 1 calc GR . . . .
B3 B 0.87561(18) 0.2380(3) 0.48272(13) 0.0240(10) Uani 1 1 d . . . . .
C155 C 1.1171(2) 0.1926(4) 0.69633(15) 0.0484(14) Uani 1 1 d . . . . .
H15C H 1.0990 0.1676 0.7138 0.058 Uiso 1 1 calc R . . . .
H15D H 1.1523 0.1982 0.7078 0.058 Uiso 1 1 calc R . . . .
C153 C 1.0991(2) 0.3414(4) 0.71524(17) 0.0548(16) Uani 1 1 d . . . . .
H15E H 1.1340 0.3531 0.7259 0.066 Uiso 1 1 calc R . . . .
H15F H 1.0829 0.3163 0.7338 0.066 Uiso 1 1 calc R . . . .
C114 C 1.0020(2) 0.3113(5) 0.4030(2) 0.0612(16) Uani 1 1 d . U . . .
C156 C 1.1130(3) 0.1328(4) 0.66479(18) 0.0601(17) Uani 1 1 d . . . . .
H15G H 1.1291 0.1592 0.6468 0.090 Uiso 1 1 calc GR . . . .
H15H H 1.0780 0.1227 0.6548 0.090 Uiso 1 1 calc GR . . . .
H15I H 1.1290 0.0780 0.6724 0.090 Uiso 1 1 calc GR . . . .
C152 C 1.0735(2) 0.4255(5) 0.7024(2) 0.072(2) Uani 1 1 d . . . . .
H15J H 1.0923 0.4545 0.6866 0.107 Uiso 1 1 calc GR . . . .
H15K H 1.0719 0.4626 0.7227 0.107 Uiso 1 1 calc GR . . . .
H15L H 1.0400 0.4134 0.6896 0.107 Uiso 1 1 calc GR . . . .
F23A F 1.0422(3) 0.2975(7) 0.4363(3) 0.088(3) Uani 0.543(10) 1 d . U P G 1
F7B F 0.7346(5) 0.2258(11) 0.3753(3) 0.040(3) Uani 0.245(8) 1 d . U P F 2
F8B F 0.6827(7) 0.3023(9) 0.3929(4) 0.048(4) Uani 0.245(8) 1 d . U P F 2
F9B F 0.6743(6) 0.1671(9) 0.3926(3) 0.050(4) Uani 0.245(8) 1 d . U P F 2
F5B F 0.8854(11) 0.0051(14) 0.5807(6) 0.064(5) Uani 0.232(13) 1 d . U P E 2
F6B F 0.9496(6) -0.0679(16) 0.5725(5) 0.063(5) Uani 0.232(13) 1 d . U P E 2
F4B F 0.8805(9) -0.1094(17) 0.5532(8) 0.047(5) Uani 0.232(13) 1 d . U P E 2
F34B F 0.4527(8) 0.7097(16) 0.7158(7) 0.065(5) Uani 0.213(13) 1 d . U P D 2
F35B F 0.4105(15) 0.782(2) 0.6769(9) 0.041(6) Uani 0.213(13) 1 d . U P D 2
F36B F 0.4336(7) 0.8326(18) 0.7299(6) 0.063(6) Uani 0.213(13) 1 d . U P D 2
F26B F 0.7452(10) 0.8111(11) 0.5686(5) 0.039(4) Uani 0.234(19) 1 d . U P B 2
F27B F 0.7196(9) 0.6881(15) 0.5567(6) 0.038(4) Uani 0.234(19) 1 d . U P B 2
F25B F 0.7898(7) 0.704(2) 0.5890(5) 0.047(5) Uani 0.234(19) 1 d . U P B 2
C4 C 0.7491(2) 0.0324(3) 0.59275(12) 0.0337(11) Uani 1 1 d . . . . .
H4A H 0.7201 0.0686 0.5847 0.051 Uiso 1 1 calc GR . . . .
H4B H 0.7455 -0.0219 0.5796 0.051 Uiso 1 1 calc GR . . . .
H4C H 0.7788 0.0623 0.5887 0.051 Uiso 1 1 calc GR . . . .
F24B F 1.0317(6) 0.3737(11) 0.4058(4) 0.080(4) Uani 0.457(10) 1 d . U P G 2
F23B F 1.0227(4) 0.2472(8) 0.4124(4) 0.074(3) Uani 0.457(10) 1 d . U P G 2
F22B F 0.9890(3) 0.3020(7) 0.3631(2) 0.077(3) Uani 0.457(10) 1 d . U P G 2
C163 C 1.0600(6) 0.3186(11) 0.8188(4) 0.059(4) Uani 0.549(16) 1 d . U P H 1
H16D H 1.0458 0.2863 0.7971 0.070 Uiso 0.549(16) 1 calc R . P H 1
H16E H 1.0352 0.3192 0.8343 0.070 Uiso 0.549(16) 1 calc R . P H 1
C165 C 1.1063(6) 0.2731(12) 0.8376(6) 0.068(5) Uani 0.549(16) 1 d . U P H 1
H16F H 1.1280 0.2615 0.8208 0.102 Uiso 0.549(16) 1 calc GR . P H 1
H16G H 1.0971 0.2188 0.8476 0.102 Uiso 0.549(16) 1 calc GR . P H 1
H16H H 1.1235 0.3097 0.8567 0.102 Uiso 0.549(16) 1 calc GR . P H 1
C158 C 0.9998(15) 0.480(3) 0.8090(10) 0.088(8) Uani 0.451(16) 1 d . U P H 2
H15R H 0.9918 0.5269 0.7917 0.131 Uiso 0.451(16) 1 calc GR . P H 2
H15S H 1.0098 0.5052 0.8327 0.131 Uiso 0.451(16) 1 calc GR . P H 2
H15T H 0.9707 0.4440 0.8084 0.131 Uiso 0.451(16) 1 calc GR . P H 2
C161 C 1.0705(5) 0.4096(9) 0.8090(4) 0.061(4) Uani 0.549(16) 1 d . U P H 1
H16I H 1.0947 0.4077 0.7930 0.073 Uiso 0.549(16) 1 calc R . P H 1
H16J H 1.0865 0.4399 0.8308 0.073 Uiso 0.549(16) 1 calc R . P H 1
C159 C 1.0250(6) 0.4647(12) 0.7907(5) 0.072(4) Uani 0.549(16) 1 d . U P H 1
H15M H 1.0371 0.5154 0.7794 0.086 Uiso 0.549(16) 1 calc R . P H 1
H15N H 1.0047 0.4299 0.7718 0.086 Uiso 0.549(16) 1 calc R . P H 1
C157 C 0.9928(10) 0.4948(16) 0.8161(8) 0.072(6) Uani 0.549(16) 1 d . U P H 1
H15O H 0.9713 0.5415 0.8052 0.108 Uiso 0.549(16) 1 calc GR . P H 1
H15P H 1.0137 0.5156 0.8379 0.108 Uiso 0.549(16) 1 calc GR . P H 1
H15Q H 0.9725 0.4469 0.8216 0.108 Uiso 0.549(16) 1 calc GR . P H 1
C166 C 1.1078(7) 0.2292(15) 0.8447(6) 0.067(5) Uani 0.451(16) 1 d . U P H 2
H16K H 1.1318 0.1927 0.8359 0.101 Uiso 0.451(16) 1 calc GR . P H 2
H16L H 1.0796 0.1942 0.8483 0.101 Uiso 0.451(16) 1 calc GR . P H 2
H16M H 1.1233 0.2556 0.8671 0.101 Uiso 0.451(16) 1 calc GR . P H 2
C164 C 1.0906(9) 0.2965(14) 0.8187(6) 0.074(5) Uani 0.451(16) 1 d . U P H 2
H16N H 1.0745 0.2676 0.7967 0.089 Uiso 0.451(16) 1 calc R . P H 2
H16O H 1.1202 0.3260 0.8135 0.089 Uiso 0.451(16) 1 calc R . P H 2
C162 C 1.0543(6) 0.3676(14) 0.8272(5) 0.064(4) Uani 0.451(16) 1 d . U P H 2
H16P H 1.0242 0.3392 0.8320 0.076 Uiso 0.451(16) 1 calc R . P H 2
H16Q H 1.0701 0.3978 0.8490 0.076 Uiso 0.451(16) 1 calc R . P H 2
C160 C 1.0402(11) 0.4290(17) 0.8004(6) 0.090(6) Uani 0.451(16) 1 d . U P H 2
H16R H 1.0294 0.3999 0.7774 0.109 Uiso 0.451(16) 1 calc R . P H 2
H16S H 1.0686 0.4665 0.7986 0.109 Uiso 0.451(16) 1 calc R . P H 2
C25 C 0.8348(2) 0.0663(3) 0.75191(15) 0.0407(13) Uani 1 1 d . . . . .
H25A H 0.8357 0.0828 0.7275 0.061 Uiso 1 1 calc GR . . . .
H25B H 0.8400 0.0042 0.7547 0.061 Uiso 1 1 calc GR . . . .
H25C H 0.8609 0.0967 0.7680 0.061 Uiso 1 1 calc GR . . . .
C150 C 1.0669(8) 0.4088(18) 0.5182(7) 0.086(6) Uani 0.486(6) 1 d . U P I -1
H15U H 1.0966 0.4374 0.5128 0.104 Uiso 0.486(6) 1 calc R . P I -1
H15V H 1.0678 0.4092 0.5440 0.104 Uiso 0.486(6) 1 calc R . P I -1
C149 C 1.0191(8) 0.4461(15) 0.4972(6) 0.072(5) Uani 0.486(6) 1 d . U P I -1
H14D H 1.0222 0.4482 0.4720 0.086 Uiso 0.486(6) 1 calc R . P I -1
H14E H 0.9920 0.4055 0.4991 0.086 Uiso 0.486(6) 1 calc R . P I -1
C151 C 1.0596(7) 0.3243(15) 0.5032(5) 0.097(5) Uani 0.486(6) 1 d . U P I -1
H15W H 1.0618 0.3266 0.4782 0.146 Uiso 0.486(6) 1 calc GR . P I -1
H15X H 1.0270 0.3030 0.5056 0.146 Uiso 0.486(6) 1 calc GR . P I -1
H15Y H 1.0851 0.2856 0.5157 0.146 Uiso 0.486(6) 1 calc GR . P I -1
H1 H 0.804(2) 0.320(4) 0.7207(16) 0.063(19) Uiso 1 1 d . . . . .
H2 H 0.6717(16) 0.680(3) 0.8862(11) 0.019(11) Uiso 1 1 d . . . . .
C148 C 1.0040(6) 0.5314(14) 0.5071(5) 0.061(5) Uani 0.486(6) 1 d . U P I -1
H14F H 1.0311 0.5720 0.5053 0.073 Uiso 0.486(6) 1 calc R . P I -1
H14G H 1.0009 0.5294 0.5322 0.073 Uiso 0.486(6) 1 calc R . P I -1
C147 C 0.9544(6) 0.5701(15) 0.4851(6) 0.065(5) Uani 0.486(6) 1 d . U P I -1
H14H H 0.9591 0.5845 0.4612 0.097 Uiso 0.486(6) 1 calc GR . P I -1
H14I H 0.9455 0.6221 0.4968 0.097 Uiso 0.486(6) 1 calc GR . P I -1
H14J H 0.9279 0.5275 0.4837 0.097 Uiso 0.486(6) 1 calc GR . P I -1
F41B F 0.4537(16) 0.768(3) 0.4819(9) 0.036(5) Uani 0.27(3) 1 d . U P A 2
F40B F 0.4421(11) 0.6819(15) 0.5227(7) 0.053(5) Uani 0.27(3) 1 d . U P A 2
F42B F 0.4128(7) 0.8036(18) 0.5222(6) 0.037(4) Uani 0.27(3) 1 d . U P A 2
F32B F 0.6275(17) 1.000(3) 0.7212(14) 0.055(7) Uani 0.086(7) 1 d . U P C 2
F31B F 0.584(2) 1.057(3) 0.6903(13) 0.058(8) Uani 0.086(7) 1 d . U P C 2
F33B F 0.5692(17) 1.037(3) 0.7409(12) 0.042(7) Uani 0.086(7) 1 d . U P C 2

loop_
_atom_site_aniso_label
_atom_site_aniso_U_11
_atom_site_aniso_U_22
_atom_site_aniso_U_33
_atom_site_aniso_U_23
_atom_site_aniso_U_13
_atom_site_aniso_U_12
Fe1 0.0175(3) 0.0127(3) 0.0135(3) -0.0004(2) 0.0033(2) -0.0002(2)
Fe2 0.0183(3) 0.0128(3) 0.0138(3) -0.0007(2) 0.0032(2) -0.0003(2)
P4 0.0191(5) 0.0154(5) 0.0131(5) -0.0004(4) 0.0031(4) 0.0009(4)
P6 0.0288(6) 0.0143(5) 0.0141(5) 0.0006(4) 0.0027(4) -0.0032(4)
P1 0.0178(5) 0.0166(5) 0.0202(5) -0.0017(4) 0.0037(4) 0.0008(4)
P3 0.0190(5) 0.0172(5) 0.0134(5) -0.0011(4) 0.0017(4) 0.0028(4)
P2 0.0279(6) 0.0171(5) 0.0151(5) 0.0012(4) 0.0049(4) -0.0022(4)
P5 0.0183(5) 0.0206(5) 0.0226(5) -0.0014(4) 0.0055(4) -0.0001(4)
F11 0.0339(15) 0.0445(17) 0.0187(13) 0.0034(11) 0.0058(11) -0.0021(12)
F30 0.0358(15) 0.0371(15) 0.0152(12) -0.0011(11) -0.0019(10) 0.0024(12)
F28 0.0315(15) 0.0393(16) 0.0254(13) 0.0060(12) -0.0051(11) 0.0133(12)
F39 0.0444(17) 0.0442(17) 0.0282(14) 0.0186(13) 0.0034(12) -0.0025(14)
F29 0.0480(18) 0.0359(16) 0.0281(14) 0.0005(12) -0.0122(13) -0.0187(14)
F15 0.0335(16) 0.0389(17) 0.0452(17) -0.0086(13) 0.0096(13) 0.0066(13)
F12 0.0354(16) 0.0473(18) 0.0312(15) 0.0093(13) 0.0095(12) -0.0146(13)
F48 0.0472(18) 0.0517(19) 0.0294(15) 0.0136(14) -0.0052(13) -0.0167(15)
F10 0.057(2) 0.0425(18) 0.0404(17) 0.0179(14) 0.0277(15) 0.0242(15)
F38 0.0301(16) 0.0494(19) 0.0566(19) 0.0306(16) -0.0073(14) -0.0153(14)
F3 0.0240(15) 0.052(2) 0.067(2) -0.0184(16) 0.0041(14) 0.0116(14)
F14 0.0465(19) 0.0398(18) 0.060(2) -0.0303(16) -0.0026(16) 0.0068(15)
F2 0.0322(17) 0.0455(19) 0.077(2) -0.0373(17) 0.0082(16) -0.0021(14)
F16 0.0233(15) 0.071(2) 0.0483(19) 0.0031(16) 0.0038(13) 0.0123(15)
F43 0.047(2) 0.070(2) 0.0375(17) -0.0236(16) -0.0101(14) 0.0019(17)
F44 0.066(2) 0.054(2) 0.0367(17) -0.0200(15) 0.0247(16) -0.0241(17)
F47 0.054(2) 0.0503(19) 0.0410(17) 0.0091(15) 0.0227(15) -0.0017(16)
F41A 0.056(8) 0.043(5) 0.029(3) 0.005(3) -0.014(3) -0.004(4)
F46 0.093(3) 0.0353(17) 0.0344(17) -0.0004(13) 0.0107(17) -0.0319(17)
F45 0.106(3) 0.0258(16) 0.0369(17) -0.0037(13) 0.0174(18) 0.0101(17)
F25A 0.056(3) 0.037(3) 0.035(3) 0.007(2) 0.027(2) 0.027(3)
F13 0.100(3) 0.0319(17) 0.057(2) 0.0206(15) 0.038(2) 0.0288(18)
F1 0.087(3) 0.046(2) 0.0459(19) -0.0096(16) 0.0267(18) 0.0218(18)
N1 0.0263(19) 0.0139(17) 0.0220(18) -0.0019(14) 0.0074(15) -0.0021(14)
F37 0.119(3) 0.0238(16) 0.068(2) 0.0027(16) 0.060(2) -0.0014(18)
F27A 0.035(2) 0.078(5) 0.015(2) -0.002(3) 0.0051(16) 0.008(3)
N2 0.0260(19) 0.0189(18) 0.0191(17) 0.0005(14) 0.0057(14) 0.0012(15)
F18 0.0368(18) 0.092(3) 0.048(2) 0.0372(19) -0.0023(15) -0.0013(18)
F21 0.087(3) 0.046(2) 0.066(2) 0.0240(17) 0.039(2) 0.0310(19)
C119 0.0195(19) 0.0061(16) 0.0054(16) 0.0026(13) -0.0069(13) 0.0002(14)
F40A 0.037(4) 0.033(2) 0.037(3) -0.004(2) -0.009(2) -0.006(2)
F31A 0.077(3) 0.033(2) 0.059(2) -0.0095(17) 0.027(2) -0.025(2)
F35A 0.037(4) 0.093(7) 0.069(4) -0.027(5) 0.025(3) -0.023(4)
F17 0.058(2) 0.072(3) 0.077(3) -0.044(2) -0.043(2) 0.021(2)
F26A 0.079(5) 0.039(3) 0.051(4) -0.022(2) 0.049(4) -0.034(3)
F20 0.072(3) 0.041(2) 0.123(4) 0.037(2) 0.030(3) -0.0026(19)
F42A 0.023(2) 0.087(7) 0.061(4) -0.023(4) 0.004(3) -0.007(4)
F32A 0.096(3) 0.057(3) 0.046(2) -0.0061(19) -0.005(2) -0.035(2)
C47 0.021(2) 0.0155(19) 0.0160(19) -0.0005(15) 0.0051(16) -0.0036(16)
F5A 0.050(3) 0.072(4) 0.044(3) 0.019(2) 0.013(3) 0.009(3)
C11 0.021(2) 0.018(2) 0.0151(19) -0.0015(15) -0.0024(16) -0.0010(16)
C6 0.019(2) 0.021(2) 0.021(2) 0.0006(16) 0.0011(16) -0.0022(17)
C35 0.024(2) 0.0144(19) 0.0153(19) 0.0033(15) 0.0037(16) -0.0008(16)
C115 0.019(2) 0.0139(19) 0.0159(18) 0.0014(15) 0.0013(15) 0.0009(15)
C1 0.020(2) 0.018(2) 0.0185(19) 0.0021(16) 0.0072(16) 0.0009(16)
C93 0.024(2) 0.0108(19) 0.024(2) 0.0074(15) -0.0018(17) -0.0022(16)
C30 0.024(2) 0.019(2) 0.0127(18) 0.0003(15) 0.0031(15) 0.0001(16)
C64 0.020(2) 0.017(2) 0.0163(19) 0.0022(15) -0.0017(15) -0.0025(16)
F8A 0.066(3) 0.041(2) 0.025(2) 0.0139(17) -0.014(2) -0.015(2)
C52 0.021(2) 0.0129(19) 0.0134(18) 0.0018(14) 0.0023(15) -0.0029(15)
C59 0.020(2) 0.023(2) 0.020(2) -0.0007(17) 0.0012(16) -0.0043(17)
C95 0.023(2) 0.0121(19) 0.019(2) 0.0048(15) 0.0030(16) 0.0004(15)
C120 0.027(2) 0.0127(19) 0.0175(19) 0.0033(15) 0.0026(16) -0.0008(16)
F19 0.132(4) 0.056(2) 0.063(3) -0.025(2) -0.037(3) 0.042(3)
C144 0.018(2) 0.021(2) 0.018(2) 0.0029(16) -0.0016(16) -0.0022(16)
C2 0.037(3) 0.0105(19) 0.023(2) -0.0028(16) 0.0030(18) -0.0028(17)
C42 0.022(2) 0.018(2) 0.0160(19) -0.0015(16) 0.0047(16) -0.0010(16)
C39 0.026(2) 0.023(2) 0.0157(19) -0.0010(16) 0.0047(16) 0.0029(17)
C19 0.041(3) 0.022(2) 0.019(2) 0.0049(17) 0.0026(19) 0.0052(19)
C94 0.017(2) 0.016(2) 0.026(2) 0.0022(16) 0.0004(16) -0.0021(16)
C116 0.020(2) 0.017(2) 0.0120(18) -0.0014(15) 0.0006(15) 0.0027(16)
F4A 0.153(9) 0.036(3) 0.068(6) 0.018(3) 0.052(6) 0.022(4)
C134 0.026(2) 0.028(2) 0.018(2) 0.0061(17) 0.0036(17) 0.0075(18)
C34 0.029(2) 0.017(2) 0.0158(19) -0.0002(16) 0.0037(17) 0.0003(17)
C92 0.028(2) 0.0110(19) 0.0157(19) -0.0006(14) 0.0031(16) 0.0009(16)
C139 0.017(2) 0.021(2) 0.018(2) 0.0014(16) -0.0010(15) 0.0005(16)
C40 0.033(3) 0.020(2) 0.021(2) 0.0018(17) 0.0040(18) 0.0004(18)
C104 0.021(2) 0.024(2) 0.023(2) -0.0029(17) 0.0057(17) -0.0012(17)
C118 0.021(2) 0.0139(19) 0.020(2) -0.0007(15) 0.0020(16) 0.0001(16)
C75 0.024(2) 0.020(2) 0.022(2) -0.0033(17) 0.0039(17) -0.0017(17)
C31 0.025(2) 0.023(2) 0.0158(19) -0.0020(16) 0.0018(16) 0.0035(17)
C48 0.024(2) 0.026(2) 0.020(2) 0.0004(17) 0.0022(17) 0.0033(18)
C23 0.023(2) 0.021(2) 0.0148(19) -0.0013(16) 0.0032(16) 0.0050(17)
C133 0.018(2) 0.024(2) 0.022(2) 0.0063(17) 0.0019(16) 0.0054(17)
C63 0.029(2) 0.022(2) 0.018(2) -0.0015(16) 0.0026(17) -0.0064(18)
C135 0.020(2) 0.028(2) 0.021(2) -0.0017(17) 0.0027(17) 0.0039(18)
C123 0.020(2) 0.022(2) 0.018(2) 0.0051(16) 0.0015(16) 0.0052(17)
C102 0.029(2) 0.023(2) 0.019(2) -0.0046(17) 0.0061(17) -0.0077(18)
F7A 0.079(4) 0.044(3) 0.034(2) -0.024(2) -0.023(2) 0.027(3)
C136 0.0165(19) 0.023(2) 0.0155(18) -0.0016(16) 0.0021(15) 0.0019(16)
C74 0.028(2) 0.032(3) 0.019(2) -0.0080(18) 0.0010(17) 0.0003(19)
C33 0.038(3) 0.016(2) 0.018(2) -0.0026(16) 0.0105(18) 0.0008(18)
C56 0.026(2) 0.023(2) 0.016(2) 0.0043(16) 0.0021(16) 0.0024(18)
C131 0.020(2) 0.020(2) 0.0164(19) -0.0012(16) 0.0032(16) 0.0026(16)
C83 0.013(2) 0.024(2) 0.025(2) -0.0019(17) -0.0043(16) 0.0027(16)
C36 0.018(2) 0.025(2) 0.017(2) -0.0049(16) -0.0021(16) 0.0039(17)
C96 0.025(2) 0.017(2) 0.0167(19) 0.0036(15) 0.0014(16) 0.0033(16)
C58 0.037(3) 0.022(2) 0.020(2) 0.0045(17) 0.0052(18) -0.0013(19)
C50 0.032(2) 0.022(2) 0.019(2) -0.0032(17) 0.0083(18) 0.0028(18)
C76 0.017(2) 0.023(2) 0.018(2) -0.0025(16) 0.0052(16) -0.0007(16)
C107 0.022(2) 0.025(2) 0.021(2) -0.0092(17) 0.0041(17) -0.0038(17)
C88 0.018(2) 0.025(2) 0.028(2) -0.0040(18) -0.0010(17) 0.0014(17)
C43 0.032(2) 0.015(2) 0.022(2) -0.0086(16) 0.0018(18) 0.0011(17)
C73 0.034(3) 0.031(3) 0.015(2) 0.0033(17) -0.0008(17) 0.005(2)
C122 0.025(2) 0.025(2) 0.0098(18) 0.0025(16) -0.0043(15) -0.0015(18)
C132 0.018(2) 0.022(2) 0.020(2) 0.0029(16) 0.0034(16) 0.0028(16)
C18 0.026(2) 0.021(2) 0.0150(19) 0.0000(16) 0.0025(16) 0.0043(17)
F33A 0.071(3) 0.042(3) 0.140(5) -0.042(3) 0.032(3) 0.006(2)
C22 0.026(2) 0.022(2) 0.020(2) -0.0041(17) -0.0010(17) 0.0015(18)
C91 0.023(2) 0.015(2) 0.0179(19) 0.0004(15) 0.0049(16) 0.0023(16)
C117 0.025(2) 0.0136(19) 0.0160(19) -0.0001(15) 0.0075(16) 0.0020(16)
C103 0.021(2) 0.030(2) 0.021(2) -0.0022(18) 0.0017(17) -0.0064(18)
C108 0.033(2) 0.022(2) 0.018(2) -0.0027(17) 0.0075(18) -0.0033(18)
C143 0.020(2) 0.028(2) 0.022(2) 0.0029(18) -0.0027(17) -0.0048(18)
F9A 0.025(2) 0.106(5) 0.032(2) 0.002(2) -0.0056(16) 0.007(2)
C98 0.030(2) 0.020(2) 0.024(2) 0.0063(17) 0.0066(18) 0.0034(18)
C12 0.022(2) 0.022(2) 0.025(2) -0.0038(17) 0.0099(17) -0.0028(17)
C15 0.024(2) 0.028(2) 0.029(2) 0.0004(19) 0.0008(18) 0.0059(19)
C121 0.024(2) 0.022(2) 0.0216(19) -0.0033(15) 0.0070(16) -0.0010(15)
C44 0.037(3) 0.020(2) 0.032(2) -0.0066(19) 0.005(2) -0.0037(19)
F36A 0.042(3) 0.065(3) 0.093(5) 0.000(3) 0.039(3) 0.006(2)
C3 0.037(3) 0.015(2) 0.034(3) 0.0005(18) 0.007(2) 0.0004(19)
C53 0.021(2) 0.025(2) 0.020(2) -0.0036(17) 0.0024(16) -0.0013(17)
C21 0.028(2) 0.033(3) 0.018(2) -0.0081(18) -0.0065(17) 0.006(2)
C51 0.028(2) 0.019(2) 0.0138(19) -0.0009(15) 0.0035(16) -0.0026(17)
C128 0.025(2) 0.029(2) 0.017(2) 0.0011(17) 0.0031(17) -0.0007(18)
F34A 0.048(3) 0.109(6) 0.058(3) 0.039(3) 0.019(2) -0.008(3)
C10 0.028(2) 0.022(2) 0.024(2) -0.0034(17) 0.0007(18) -0.0010(18)
C14 0.029(2) 0.029(2) 0.023(2) 0.0000(18) 0.0105(18) -0.0024(19)
C142 0.022(2) 0.021(2) 0.028(2) 0.0001(18) -0.0014(18) -0.0040(17)
C87 0.021(2) 0.025(2) 0.033(2) -0.0087(19) 0.0003(18) 0.0033(18)
C101 0.028(2) 0.018(2) 0.023(2) -0.0008(16) 0.0084(18) -0.0031(17)
C71 0.023(2) 0.021(2) 0.0141(18) -0.0001(16) 0.0007(15) -0.0008(17)
C72 0.039(3) 0.020(2) 0.018(2) 0.0028(17) 0.0006(18) -0.0012(19)
C20 0.038(3) 0.035(3) 0.018(2) 0.0032(19) -0.0013(19) 0.008(2)
C68 0.017(2) 0.029(2) 0.034(2) 0.001(2) 0.0010(18) 0.0041(18)
C80 0.033(2) 0.023(2) 0.019(2) 0.0007(17) 0.0084(18) -0.0075(19)
C124 0.022(2) 0.023(2) 0.026(2) -0.0021(17) 0.0072(17) -0.0010(17)
C140 0.022(2) 0.024(2) 0.020(2) 0.0014(17) 0.0040(17) 0.0023(17)
C32 0.028(2) 0.021(2) 0.023(2) 0.0016(17) 0.0084(18) 0.0086(18)
C97 0.029(2) 0.024(2) 0.024(2) -0.0003(16) 0.0000(17) -0.0030(16)
C13 0.031(3) 0.025(2) 0.033(2) -0.0080(19) 0.010(2) 0.0030(19)
C146 0.034(3) 0.022(2) 0.029(2) 0.0017(18) 0.004(2) -0.0098(19)
C109 0.041(3) 0.020(2) 0.027(2) -0.0077(18) 0.011(2) -0.006(2)
C60 0.025(2) 0.030(2) 0.028(2) 0.0028(19) 0.0060(18) -0.0058(19)
C7 0.025(2) 0.030(2) 0.034(3) -0.007(2) 0.0095(19) -0.0073(19)
C99 0.021(2) 0.024(2) 0.020(2) 0.0023(17) 0.0065(16) 0.0000(17)
F6A 0.064(4) 0.131(6) 0.035(3) 0.032(3) -0.010(2) -0.033(4)
C77 0.046(3) 0.017(2) 0.020(2) 0.0031(17) 0.0015(19) 0.000(2)
C27 0.028(2) 0.037(3) 0.018(2) 0.0008(18) 0.0085(18) -0.007(2)
C37 0.025(2) 0.040(3) 0.027(2) -0.004(2) 0.0020(19) -0.008(2)
C62 0.035(3) 0.018(2) 0.032(2) 0.0018(18) 0.004(2) -0.0089(19)
C100 0.022(2) 0.025(2) 0.022(2) 0.0041(17) 0.0051(17) 0.0015(17)
C86 0.023(2) 0.025(2) 0.043(3) -0.006(2) -0.002(2) 0.0038(19)
C84 0.022(2) 0.028(2) 0.024(2) -0.0069(18) -0.0004(17) 0.0021(18)
C45 0.037(3) 0.021(2) 0.038(3) -0.007(2) 0.001(2) 0.006(2)
C141 0.021(2) 0.027(2) 0.023(2) -0.0012(18) -0.0005(17) 0.0005(18)
C81 0.045(3) 0.030(3) 0.024(2) 0.0016(19) 0.014(2) -0.009(2)
C29 0.026(2) 0.041(3) 0.022(2) -0.0033(19) 0.0104(18) -0.001(2)
C54 0.028(2) 0.036(3) 0.028(2) -0.015(2) -0.0042(19) 0.000(2)
C138 0.023(2) 0.038(2) 0.026(2) -0.0018(18) -0.0051(16) -0.0001(18)
C41 0.037(3) 0.032(3) 0.019(2) 0.0050(18) 0.0015(19) 0.008(2)
C24 0.049(3) 0.019(2) 0.025(2) 0.0067(18) 0.011(2) -0.002(2)
C105 0.038(3) 0.025(2) 0.027(2) -0.0015(19) 0.002(2) 0.000(2)
C125 0.032(3) 0.025(2) 0.030(2) -0.0033(19) 0.007(2) 0.0022(19)
C38 0.027(2) 0.033(3) 0.021(2) -0.0096(18) -0.0025(18) 0.0022(19)
C5 0.034(3) 0.021(2) 0.043(3) -0.007(2) 0.006(2) -0.008(2)
C57 0.032(3) 0.037(3) 0.025(2) 0.014(2) 0.0009(19) 0.006(2)
C49 0.025(2) 0.026(2) 0.026(2) -0.0011(18) 0.0054(18) 0.0077(18)
C26 0.066(4) 0.022(2) 0.027(2) 0.0031(19) 0.012(2) -0.012(2)
C113 0.049(3) 0.028(3) 0.029(3) 0.006(2) 0.011(2) -0.003(2)
C90 0.028(3) 0.028(3) 0.048(3) -0.007(2) 0.007(2) 0.006(2)
C137 0.039(3) 0.029(3) 0.025(2) 0.0072(19) 0.007(2) -0.001(2)
C16 0.029(3) 0.037(3) 0.028(2) 0.001(2) -0.0070(19) 0.009(2)
C85 0.024(2) 0.027(2) 0.031(2) 0.0001(19) -0.0030(19) 0.0016(19)
C67 0.029(2) 0.038(3) 0.024(2) -0.004(2) 0.0089(19) -0.005(2)
C55 0.034(3) 0.039(3) 0.024(2) 0.001(2) 0.000(2) -0.015(2)
C112 0.023(2) 0.030(3) 0.043(3) -0.012(2) 0.011(2) -0.0003(19)
C61 0.030(3) 0.028(3) 0.040(3) 0.008(2) 0.008(2) -0.010(2)
B4 0.016(2) 0.020(2) 0.014(2) 0.0016(17) -0.0010(16) -0.0021(18)
C127 0.025(2) 0.038(3) 0.024(2) 0.002(2) 0.0079(18) 0.006(2)
C9 0.038(3) 0.023(2) 0.038(3) -0.006(2) 0.005(2) -0.010(2)
C79 0.059(3) 0.018(2) 0.022(2) 0.0013(18) 0.007(2) -0.007(2)
C110 0.046(3) 0.028(3) 0.039(3) -0.008(2) 0.019(2) -0.012(2)
C106 0.025(2) 0.040(3) 0.030(2) -0.008(2) 0.0006(19) -0.003(2)
C69 0.021(2) 0.043(3) 0.052(3) 0.004(2) 0.008(2) 0.003(2)
C82 0.031(3) 0.033(3) 0.025(2) 0.0030(19) 0.0095(19) -0.005(2)
C28 0.050(3) 0.041(3) 0.026(2) 0.004(2) 0.016(2) -0.003(2)
C89 0.044(3) 0.032(3) 0.047(3) 0.010(2) 0.001(2) 0.005(2)
B2 0.023(2) 0.016(2) 0.016(2) -0.0044(17) 0.0051(18) -0.0037(18)
C129 0.052(3) 0.026(2) 0.046(3) -0.016(2) 0.018(2) -0.001(2)
C126 0.036(3) 0.037(3) 0.029(2) -0.008(2) 0.011(2) 0.009(2)
C111 0.029(3) 0.038(3) 0.050(3) -0.014(2) 0.023(2) -0.013(2)
C145 0.031(3) 0.027(2) 0.033(3) -0.008(2) 0.004(2) -0.006(2)
F24A 0.040(6) 0.080(5) 0.112(9) 0.025(6) 0.046(6) 0.002(4)
C70 0.027(2) 0.034(3) 0.033(3) 0.001(2) -0.001(2) 0.005(2)
C17 0.020(2) 0.049(3) 0.039(3) 0.001(2) 0.002(2) 0.011(2)
C46 0.048(3) 0.030(3) 0.022(2) -0.0060(19) 0.007(2) -0.002(2)
C130 0.029(3) 0.060(3) 0.037(2) -0.001(2) 0.0153(19) -0.001(2)
C65 0.024(2) 0.033(3) 0.026(2) -0.0073(19) 0.0132(18) -0.0053(19)
B1 0.024(2) 0.013(2) 0.017(2) -0.0018(17) 0.0021(18) 0.0014(18)
C78 0.046(3) 0.022(3) 0.057(3) 0.006(2) 0.003(3) 0.009(2)
C8 0.032(3) 0.034(3) 0.042(3) -0.002(2) 0.012(2) -0.013(2)
C154 0.030(3) 0.050(3) 0.030(3) 0.004(2) 0.000(2) 0.000(2)
F22A 0.060(6) 0.074(5) 0.116(8) -0.030(5) 0.055(6) 0.001(4)
C66 0.029(3) 0.035(3) 0.047(3) -0.014(2) 0.014(2) 0.002(2)
B3 0.020(2) 0.026(3) 0.026(2) -0.004(2) 0.0046(19) 0.002(2)
C155 0.047(3) 0.059(4) 0.041(3) 0.017(3) 0.012(3) 0.001(3)
C153 0.041(3) 0.071(4) 0.050(4) -0.009(3) 0.002(3) -0.010(3)
C114 0.046(3) 0.058(3) 0.092(4) -0.003(3) 0.043(3) -0.002(2)
C156 0.076(5) 0.042(4) 0.063(4) 0.002(3) 0.013(4) 0.004(3)
C152 0.040(4) 0.082(5) 0.087(5) -0.019(4) -0.003(3) -0.006(4)
F23A 0.038(4) 0.119(7) 0.110(6) -0.011(5) 0.022(4) 0.011(4)
F7B 0.034(6) 0.069(9) 0.014(5) 0.009(5) -0.004(4) -0.001(5)
F8B 0.063(9) 0.039(5) 0.035(7) -0.002(4) -0.010(6) 0.015(5)
F9B 0.063(8) 0.055(6) 0.025(6) -0.001(5) -0.009(5) -0.031(6)
F5B 0.099(13) 0.039(8) 0.058(9) 0.019(6) 0.022(9) 0.014(9)
F6B 0.053(6) 0.086(11) 0.045(10) 0.040(8) -0.005(5) 0.016(6)
F4B 0.051(9) 0.045(7) 0.037(8) 0.023(6) -0.007(7) -0.006(6)
F34B 0.054(10) 0.074(8) 0.078(11) 0.015(6) 0.039(8) 0.003(7)
F35B 0.031(10) 0.057(12) 0.036(7) 0.013(6) 0.011(6) -0.010(8)
F36B 0.048(10) 0.095(13) 0.054(8) -0.018(8) 0.028(7) -0.006(9)
F26B 0.053(11) 0.031(5) 0.041(8) -0.001(4) 0.032(7) 0.003(5)
F27B 0.048(8) 0.041(8) 0.026(7) -0.015(6) 0.010(5) -0.015(7)
F25B 0.035(6) 0.066(11) 0.043(8) -0.010(8) 0.011(5) 0.012(6)
C4 0.055(3) 0.023(2) 0.021(2) -0.0036(18) 0.004(2) -0.004(2)
F24B 0.052(7) 0.085(6) 0.111(10) -0.008(6) 0.039(7) -0.030(5)
F23B 0.045(6) 0.079(6) 0.108(9) 0.014(6) 0.042(6) 0.017(5)
F22B 0.049(5) 0.127(8) 0.064(5) -0.016(4) 0.031(4) 0.017(5)
C163 0.031(6) 0.081(8) 0.063(8) 0.003(6) 0.008(5) -0.001(6)
C165 0.041(7) 0.073(10) 0.084(11) 0.004(8) -0.002(7) -0.004(7)
C158 0.087(14) 0.099(15) 0.067(14) -0.019(10) -0.010(10) -0.008(11)
C161 0.043(6) 0.069(7) 0.065(8) -0.002(5) -0.004(5) -0.008(5)
C159 0.050(7) 0.071(9) 0.083(9) -0.003(6) -0.018(6) 0.000(6)
C157 0.059(9) 0.054(10) 0.096(13) 0.007(8) -0.003(8) 0.001(7)
C166 0.046(9) 0.093(11) 0.067(9) -0.012(9) 0.019(7) -0.012(9)
C164 0.064(10) 0.090(10) 0.070(10) -0.013(8) 0.017(8) -0.016(8)
C162 0.050(8) 0.080(9) 0.065(9) -0.003(7) 0.022(6) -0.024(7)
C160 0.098(13) 0.091(11) 0.078(10) -0.004(8) 0.006(9) -0.010(9)
C25 0.054(3) 0.019(2) 0.048(3) 0.005(2) 0.007(3) 0.007(2)
C150 0.078(13) 0.135(12) 0.045(9) 0.018(8) 0.011(10) -0.022(10)
C149 0.067(13) 0.114(10) 0.036(8) 0.002(7) 0.013(9) -0.036(9)
C151 0.074(11) 0.148(12) 0.066(10) 0.001(8) 0.003(8) -0.020(9)
C148 0.044(9) 0.101(10) 0.031(7) 0.002(6) -0.010(7) -0.050(7)
C147 0.040(10) 0.123(13) 0.029(8) 0.001(8) 0.001(7) -0.039(8)
F41B 0.027(9) 0.052(14) 0.026(5) -0.004(6) -0.003(5) -0.001(9)
F40B 0.058(11) 0.046(6) 0.053(9) 0.006(5) 0.004(7) -0.005(5)
F42B 0.014(5) 0.055(9) 0.039(8) -0.011(6) -0.004(4) -0.004(6)
F32B 0.056(6) 0.050(16) 0.061(13) -0.015(11) 0.015(6) 0.000(6)
F31B 0.053(14) 0.058(13) 0.066(9) 0.003(10) 0.021(9) 0.000(12)
F33B 0.052(14) 0.023(15) 0.057(10) -0.017(9) 0.022(10) -0.013(11)

loop_
_atom_type_symbol
_atom_type_description
_atom_type_scat_dispersion_real
_atom_type_scat_dispersion_imag
_atom_type_scat_source
C C 0.0033 0.0016 'International Tables Vol C Tables 4.2.6.8 and 6.1.1.4'
H H 0.0000 0.0000 'International Tables Vol C Tables 4.2.6.8 and 6.1.1.4'
B B 0.0013 0.0007 'International Tables Vol C Tables 4.2.6.8 and 6.1.1.4'
F F 0.0171 0.0103 'International Tables Vol C Tables 4.2.6.8 and 6.1.1.4'
Fe Fe 0.3463 0.8444 'International Tables Vol C Tables 4.2.6.8 and 6.1.1.4'
N N 0.0061 0.0033 'International Tables Vol C Tables 4.2.6.8 and 6.1.1.4'
P P 0.1023 0.0942 'International Tables Vol C Tables 4.2.6.8 and 6.1.1.4'

loop_
_geom_angle_atom_site_label_1
_geom_angle_atom_site_label_2
_geom_angle_atom_site_label_3
_geom_angle
P1 Fe1 P3 115.03(4)
P1 Fe1 P2 117.24(4)
P1 Fe1 H1 77(3)
P3 Fe1 P2 113.69(4)
P3 Fe1 H1 81(3)
P2 Fe1 H1 74(3)
C1 Fe1 P1 101.51(12)
C1 Fe1 P3 104.35(13)
C1 Fe1 P2 102.22(12)
C1 Fe1 H1 175(3)
P4 Fe2 H2 73.4(17)
P6 Fe2 P4 118.25(4)
P6 Fe2 P5 113.85(4)
P6 Fe2 H2 75.5(17)
P5 Fe2 P4 114.13(4)
P5 Fe2 H2 83.9(17)
C42 Fe2 P4 103.79(13)
C42 Fe2 P6 100.78(13)
C42 Fe2 P5 103.10(13)
C42 Fe2 H2 173.0(17)
C47 P4 Fe2 106.90(13)
C47 P4 C56 103.41(19)
C47 P4 C53 106.70(19)
C56 P4 Fe2 122.57(14)
C53 P4 Fe2 113.42(15)
C53 P4 C56 102.55(19)
C71 P6 Fe2 107.30(13)
C71 P6 C80 104.10(19)
C71 P6 C77 106.1(2)
C80 P6 Fe2 120.43(14)
C77 P6 Fe2 114.34(15)
C77 P6 C80 103.3(2)
C6 P1 Fe1 107.32(14)
C6 P1 C12 106.20(19)
C6 P1 C15 103.6(2)
C12 P1 Fe1 113.10(14)
C12 P1 C15 102.7(2)
C15 P1 Fe1 122.62(16)
C30 P3 Fe1 106.56(13)
C30 P3 C39 102.44(19)
C30 P3 C36 107.04(19)
C39 P3 Fe1 123.24(14)
C36 P3 Fe1 112.92(14)
C36 P3 C39 103.29(19)
C18 P2 Fe1 106.54(14)
C18 P2 C27 103.6(2)
C18 P2 C24 107.2(2)
C27 P2 Fe1 124.20(15)
C24 P2 Fe1 111.87(15)
C24 P2 C27 102.2(2)
C59 P5 Fe2 106.90(14)
C59 P5 C68 100.2(2)
C59 P5 C65 107.9(2)
C68 P5 Fe2 125.43(15)
C65 P5 Fe2 111.71(15)
C65 P5 C68 103.2(2)
C1 N1 C2 173.1(4)
C42 N2 C43 177.4(4)
C120 C119 C122 119.0(3)
C118 C119 C120 121.1(3)
C118 C119 C122 119.8(4)
C52 C47 P4 120.3(3)
C48 C47 P4 119.1(3)
C48 C47 C52 120.6(4)
C6 C11 B1 124.2(4)
C10 C11 C6 116.8(4)
C10 C11 B1 119.0(4)
C11 C6 P1 118.9(3)
C7 C6 P1 120.8(3)
C7 C6 C11 120.2(4)
C30 C35 B1 124.4(4)
C34 C35 C30 116.3(4)
C34 C35 B1 119.2(4)
C120 C115 C116 115.8(4)
C120 C115 B4 123.3(3)
C116 C115 B4 120.7(3)
N1 C1 Fe1 178.1(4)
C94 C93 C92 122.3(4)
C94 C93 C97 119.4(4)
C92 C93 C97 118.2(4)
C35 C30 P3 119.7(3)
C31 C30 P3 119.6(3)
C31 C30 C35 120.8(4)
C59 C64 B2 124.6(4)
C63 C64 C59 116.9(4)
C63 C64 B2 118.6(4)
C47 C52 B2 123.7(3)
C51 C52 C47 117.0(4)
C51 C52 B2 119.3(3)
C64 C59 P5 118.7(3)
C60 C59 P5 121.2(3)
C60 C59 C64 120.1(4)
C94 C95 C98 117.8(4)
C96 C95 C94 121.0(4)
C96 C95 C98 121.1(4)
C119 C120 H120 119.5
C115 C120 C119 121.0(4)
C115 C120 H120 119.5
C139 C144 H144 119.3
C143 C144 H144 119.3
C143 C144 C139 121.3(4)
N1 C2 C3 106.9(4)
N1 C2 C5 107.8(4)
N1 C2 C4 107.8(3)
C5 C2 C3 112.2(4)
C5 C2 C4 110.5(4)
C4 C2 C3 111.5(4)
N2 C42 Fe2 177.8(4)
P3 C39 H39 107.7
C40 C39 P3 111.0(3)
C40 C39 H39 107.7
C40 C39 C41 108.6(4)
C41 C39 P3 114.0(3)
C41 C39 H39 107.7
C18 C19 H19 119.6
C20 C19 H19 119.6
C20 C19 C18 120.8(4)
C93 C94 C95 117.3(4)
C93 C94 H94 121.3
C95 C94 H94 121.3
C115 C116 H116 118.9
C117 C116 C115 122.3(4)
C117 C116 H116 118.9
C133 C134 H134 121.0
C135 C134 H134 121.0
C135 C134 C133 118.0(4)
C35 C34 H34 118.6
C33 C34 C35 122.9(4)
C33 C34 H34 118.6
C93 C92 H92 119.3
C93 C92 C91 121.5(4)
C91 C92 H92 119.3
C144 C139 B4 124.6(4)
C140 C139 C144 115.8(4)
C140 C139 B4 119.5(4)
C39 C40 H40A 109.5
C39 C40 H40B 109.5
C39 C40 H40C 109.5
H40A C40 H40B 109.5
H40A C40 H40C 109.5
H40B C40 H40C 109.5
C103 C104 H104 119.2
C103 C104 C99 121.5(4)
C99 C104 H104 119.2
C119 C118 H118 120.7
C119 C118 C117 118.7(4)
C117 C118 H118 120.7
C74 C75 H75 118.8
C74 C75 C76 122.4(4)
C76 C75 H75 118.8
C30 C31 H31 119.6
C32 C31 C30 120.7(4)
C32 C31 H31 119.6
C47 C48 H48 119.8
C49 C48 C47 120.4(4)
C49 C48 H48 119.8
C18 C23 B1 124.6(4)
C22 C23 C18 116.8(4)
C22 C23 B1 118.6(4)
C134 C133 C132 120.9(4)
C134 C133 C137 120.3(4)
C132 C133 C137 118.8(4)
C64 C63 H63 118.8
C62 C63 C64 122.5(4)
C62 C63 H63 118.8
C134 C135 C136 121.2(4)
C134 C135 C138 120.1(4)
C136 C135 C138 118.7(4)
C128 C123 B4 121.5(4)
C124 C123 C128 116.4(4)
C124 C123 B4 121.7(4)
C103 C102 H102 120.8
C103 C102 C101 118.4(4)
C101 C102 H102 120.8
C135 C136 H136 119.3
C135 C136 C131 121.3(4)
C131 C136 H136 119.3
C75 C74 H74 119.9
C75 C74 C73 120.2(4)
C73 C74 H74 119.9
C34 C33 H33 120.2
C34 C33 C32 119.6(4)
C32 C33 H33 120.2
P4 C56 H56 107.5
C58 C56 P4 111.6(3)
C58 C56 H56 107.5
C58 C56 C57 108.4(4)
C57 C56 P4 114.2(3)
C57 C56 H56 107.5
C136 C131 B4 123.0(4)
C132 C131 C136 116.1(4)
C132 C131 B4 120.9(4)
C88 C83 B3 124.2(4)
C84 C83 C88 115.8(4)
C84 C83 B3 119.8(4)
P3 C36 H36 108.0
C37 C36 P3 111.8(3)
C37 C36 H36 108.0
C37 C36 C38 110.7(4)
C38 C36 P3 110.2(3)
C38 C36 H36 108.0
C95 C96 H96 118.8
C95 C96 C91 122.5(4)
C91 C96 H96 118.8
C56 C58 H58A 109.5
C56 C58 H58B 109.5
C56 C58 H58C 109.5
H58A C58 H58B 109.5
H58A C58 H58C 109.5
H58B C58 H58C 109.5
C51 C50 H50 119.9
C49 C50 H50 119.9
C49 C50 C51 120.2(4)
C75 C76 C71 116.5(4)
C75 C76 B2 118.4(4)
C71 C76 B2 125.0(4)
C108 C107 B3 120.7(4)
C112 C107 C108 115.1(4)
C112 C107 B3 123.8(4)
C83 C88 H88 119.0
C87 C88 C83 122.1(4)
C87 C88 H88 119.0
N2 C43 C44 107.6(3)
N2 C43 C45 108.0(4)
N2 C43 C46 107.2(3)
C44 C43 C45 112.4(4)
C44 C43 C46 110.9(4)
C45 C43 C46 110.5(4)
C74 C73 H73 120.4
C74 C73 C72 119.2(4)
C72 C73 H73 120.4
F30 C122 F29 106.6(3)
F30 C122 C119 114.7(3)
F28 C122 F30 107.5(3)
F28 C122 F29 106.3(3)
F28 C122 C119 111.4(3)
F29 C122 C119 110.0(3)
C133 C132 C131 122.5(4)
C133 C132 H132 118.8
C131 C132 H132 118.8
C19 C18 P2 120.2(3)
C19 C18 C23 120.6(4)
C23 C18 P2 119.1(3)
C23 C22 H22 119.0
C21 C22 C23 121.9(4)
C21 C22 H22 119.0
C92 C91 C96 115.4(4)
C92 C91 B3 122.8(4)
C96 C91 B3 121.8(4)
C116 C117 C121 120.1(4)
C118 C117 C116 121.1(4)
C118 C117 C121 118.8(4)
C104 C103 C106 118.8(4)
C102 C103 C104 121.2(4)
C102 C103 C106 119.9(4)
C107 C108 H108 118.5
C109 C108 C107 123.0(4)
C109 C108 H108 118.5
C144 C143 C146 118.2(4)
C142 C143 C144 121.3(4)
C142 C143 C146 120.4(4)
F11 C98 C95 112.6(4)
F12 C98 F11 106.0(3)
F12 C98 C95 112.8(4)
F10 C98 F11 106.7(4)
F10 C98 F12 105.3(4)
F10 C98 C95 112.8(3)
P1 C12 H12 107.9
C14 C12 P1 111.4(3)
C14 C12 H12 107.9
C14 C12 C13 110.9(4)
C13 C12 P1 110.7(3)
C13 C12 H12 107.9
P1 C15 H15 107.7
C16 C15 P1 111.7(3)
C16 C15 H15 107.7
C16 C15 C17 108.0(4)
C17 C15 P1 113.8(3)
C17 C15 H15 107.7
F25A C121 F27A 104.9(4)
F25A C121 F26A 105.4(5)
F25A C121 C117 113.9(4)
F27A C121 C117 113.6(4)
F26A C121 F27A 105.5(5)
F26A C121 C117 112.7(4)
F26B C121 C117 108.0(8)
F26B C121 F25B 109.4(12)
F27B C121 C117 111.1(10)
F27B C121 F26B 106.2(12)
F27B C121 F25B 109.7(13)
F25B C121 C117 112.3(9)
C43 C44 H44A 109.5
C43 C44 H44B 109.5
C43 C44 H44C 109.5
H44A C44 H44B 109.5
H44A C44 H44C 109.5
H44B C44 H44C 109.5
C2 C3 H3A 109.5
C2 C3 H3B 109.5
C2 C3 H3C 109.5
H3A C3 H3B 109.5
H3A C3 H3C 109.5
H3B C3 H3C 109.5
P4 C53 H53 107.8
C54 C53 P4 110.1(3)
C54 C53 H53 107.8
C55 C53 P4 111.2(3)
C55 C53 H53 107.8
C55 C53 C54 111.9(4)
C22 C21 H21 119.8
C22 C21 C20 120.4(4)
C20 C21 H21 119.8
C52 C51 H51 118.9
C50 C51 C52 122.1(4)
C50 C51 H51 118.9
C123 C128 H128 119.3
C123 C128 C127 121.4(4)
C127 C128 H128 119.3
C11 C10 H10 118.8
C9 C10 C11 122.5(4)
C9 C10 H10 118.8
C12 C14 H14A 109.5
C12 C14 H14B 109.5
C12 C14 H14C 109.5
H14A C14 H14B 109.5
H14A C14 H14C 109.5
H14B C14 H14C 109.5
C143 C142 H142 121.1
C143 C142 C141 117.8(4)
C141 C142 H142 121.1
C88 C87 C90 122.0(4)
C86 C87 C88 120.5(4)
C86 C87 C90 117.4(4)
C102 C101 C100 119.9(4)
C102 C101 C105 121.3(4)
C100 C101 C105 118.7(4)
C76 C71 P6 119.4(3)
C72 C71 P6 120.2(3)
C72 C71 C76 120.4(4)
C73 C72 C71 121.2(4)
C73 C72 H72 119.4
C71 C72 H72 119.4
C19 C20 H20 120.3
C21 C20 C19 119.4(4)
C21 C20 H20 120.3
P5 C68 H68 107.7
C69 C68 P5 112.8(3)
C69 C68 H68 107.7
C70 C68 P5 112.0(3)
C70 C68 H68 107.7
C70 C68 C69 108.8(4)
P6 C80 H80 107.4
C81 C80 P6 114.2(3)
C81 C80 H80 107.4
C82 C80 P6 111.1(3)
C82 C80 H80 107.4
C82 C80 C81 109.0(4)
C123 C124 H124 119.0
C125 C124 C123 122.1(4)
C125 C124 H124 119.0
C139 C140 H140 118.6
C141 C140 C139 122.8(4)
C141 C140 H140 118.6
C31 C32 C33 119.7(4)
C31 C32 H32 120.1
C33 C32 H32 120.1
F8A C97 C93 109.6(4)
F7A C97 C93 115.5(4)
F7A C97 F8A 107.4(5)
F7A C97 F9A 108.6(5)
F9A C97 C93 113.2(4)
F9A C97 F8A 101.5(5)
F7B C97 C93 111.3(6)
F8B C97 C93 116.5(7)
F8B C97 F7B 105.6(11)
F8B C97 F9B 111.6(12)
F9B C97 C93 109.8(6)
F9B C97 F7B 100.8(10)
C12 C13 H13A 109.5
C12 C13 H13B 109.5
C12 C13 H13C 109.5
H13A C13 H13B 109.5
H13A C13 H13C 109.5
H13B C13 H13C 109.5
F48 C146 F47 104.6(4)
F48 C146 F46 106.6(4)
F48 C146 C143 113.0(4)
F47 C146 C143 113.0(4)
F46 C146 F47 106.0(4)
F46 C146 C143 112.9(4)
C108 C109 C113 119.8(4)
C110 C109 C108 119.9(5)
C110 C109 C113 120.3(4)
C59 C60 H60 119.4
C61 C60 C59 121.1(4)
C61 C60 H60 119.4
C6 C7 H7 119.5
C8 C7 C6 121.1(4)
C8 C7 H7 119.5
C104 C99 B3 123.5(4)
C100 C99 C104 115.5(4)
C100 C99 B3 120.7(4)
P6 C77 H77 107.7
C79 C77 P6 110.9(3)
C79 C77 H77 107.7
C78 C77 P6 112.1(3)
C78 C77 H77 107.7
C78 C77 C79 110.5(4)
P2 C27 H27 107.3
C29 C27 P2 111.7(3)
C29 C27 H27 107.3
C29 C27 C28 109.0(4)
C28 C27 P2 114.0(3)
C28 C27 H27 107.3
C36 C37 H37A 109.5
C36 C37 H37B 109.5
C36 C37 H37C 109.5
H37A C37 H37B 109.5
H37A C37 H37C 109.5
H37B C37 H37C 109.5
C63 C62 H62 120.1
C61 C62 C63 119.8(4)
C61 C62 H62 120.1
C101 C100 C99 123.4(4)
C101 C100 H100 118.3
C99 C100 H100 118.3
C87 C86 H86 120.5
C85 C86 C87 119.1(4)
C85 C86 H86 120.5
C83 C84 H84 118.9
C83 C84 C85 122.2(4)
C85 C84 H84 118.9
C43 C45 H45A 109.5
C43 C45 H45B 109.5
C43 C45 H45C 109.5
H45A C45 H45B 109.5
H45A C45 H45C 109.5
H45B C45 H45C 109.5
C142 C141 C145 119.5(4)
C140 C141 C142 120.8(4)
C140 C141 C145 119.6(4)
C80 C81 H81A 109.5
C80 C81 H81B 109.5
C80 C81 H81C 109.5
H81A C81 H81B 109.5
H81A C81 H81C 109.5
H81B C81 H81C 109.5
C27 C29 H29A 109.5
C27 C29 H29B 109.5
C27 C29 H29C 109.5
H29A C29 H29B 109.5
H29A C29 H29C 109.5
H29B C29 H29C 109.5
C53 C54 H54A 109.5
C53 C54 H54B 109.5
C53 C54 H54C 109.5
H54A C54 H54B 109.5
H54A C54 H54C 109.5
H54B C54 H54C 109.5
F41A C138 F40A 105.3(8)
F41A C138 C135 114.3(10)
F40A C138 C135 111.1(5)
F42A C138 F41A 109.5(8)
F42A C138 F40A 102.4(6)
F42A C138 C135 113.2(5)
F41B C138 C135 112(2)
F41B C138 F42B 104.8(17)
F40B C138 C135 117.9(11)
F40B C138 F41B 111(2)
F40B C138 F42B 101.1(13)
F42B C138 C135 108.0(9)
C39 C41 H41A 109.5
C39 C41 H41B 109.5
C39 C41 H41C 109.5
H41A C41 H41B 109.5
H41A C41 H41C 109.5
H41B C41 H41C 109.5
P2 C24 H24 108.5
C26 C24 P2 109.5(3)
C26 C24 H24 108.5
C25 C24 P2 111.2(3)
C25 C24 H24 108.5
C25 C24 C26 110.6(4)
F15 C105 C101 112.0(4)
F14 C105 F15 105.7(4)
F14 C105 F13 107.7(4)
F14 C105 C101 113.4(4)
F13 C105 F15 104.8(4)
F13 C105 C101 112.6(4)
C124 C125 C129 120.5(4)
C124 C125 C126 120.5(4)
C126 C125 C129 118.9(4)
C36 C38 H38A 109.5
C36 C38 H38B 109.5
C36 C38 H38C 109.5
H38A C38 H38B 109.5
H38A C38 H38C 109.5
H38B C38 H38C 109.5
C2 C5 H5A 109.5
C2 C5 H5B 109.5
C2 C5 H5C 109.5
H5A C5 H5B 109.5
H5A C5 H5C 109.5
H5B C5 H5C 109.5
C56 C57 H57A 109.5
C56 C57 H57B 109.5
C56 C57 H57C 109.5
H57A C57 H57B 109.5
H57A C57 H57C 109.5
H57B C57 H57C 109.5
C48 C49 H49 120.2
C50 C49 C48 119.6(4)
C50 C49 H49 120.2
C24 C26 H26A 109.5
C24 C26 H26B 109.5
C24 C26 H26C 109.5
H26A C26 H26B 109.5
H26A C26 H26C 109.5
H26B C26 H26C 109.5
F21 C113 C109 114.1(4)
F20 C113 F21 104.2(4)
F20 C113 C109 113.3(5)
F19 C113 F21 104.5(5)
F19 C113 F20 107.2(5)
F19 C113 C109 112.8(4)
F3 C90 F1 106.6(4)
F3 C90 C87 112.2(4)
F2 C90 F3 105.8(4)
F2 C90 F1 107.0(4)
F2 C90 C87 112.2(4)
F1 C90 C87 112.6(4)
F39 C137 C133 113.3(4)
F38 C137 F39 105.9(4)
F38 C137 C133 112.8(4)
F37 C137 F39 106.5(4)
F37 C137 F38 106.3(4)
F37 C137 C133 111.5(4)
C15 C16 H16A 109.5
C15 C16 H16B 109.5
C15 C16 H16C 109.5
H16A C16 H16B 109.5
H16A C16 H16C 109.5
H16B C16 H16C 109.5
C86 C85 C84 120.3(4)
C86 C85 C89 120.3(4)
C84 C85 C89 119.4(4)
H67A C67 H67B 109.5
H67A C67 H67C 109.5
H67B C67 H67C 109.5
C65 C67 H67A 109.5
C65 C67 H67B 109.5
C65 C67 H67C 109.5
C53 C55 H55A 109.5
C53 C55 H55B 109.5
C53 C55 H55C 109.5
H55A C55 H55B 109.5
H55A C55 H55C 109.5
H55B C55 H55C 109.5
C107 C112 H112 118.9
C107 C112 C111 122.2(5)
C111 C112 H112 118.9
C60 C61 H61 120.2
C62 C61 C60 119.6(4)
C62 C61 H61 120.2
C115 B4 C123 113.5(3)
C115 B4 C131 110.4(3)
C139 B4 C115 103.8(3)
C139 B4 C123 113.7(3)
C139 B4 C131 110.9(3)
C131 B4 C123 104.7(3)
C128 C127 C130 119.5(5)
C126 C127 C128 121.2(4)
C126 C127 C130 119.3(4)
C10 C9 H9 120.0
C8 C9 C10 120.1(4)
C8 C9 H9 120.0
C77 C79 H79A 109.5
C77 C79 H79B 109.5
C77 C79 H79C 109.5
H79A C79 H79B 109.5
H79A C79 H79C 109.5
H79B C79 H79C 109.5
C109 C110 H110 120.5
C111 C110 C109 119.0(5)
C111 C110 H110 120.5
F16 C106 F18 104.7(4)
F16 C106 F17 107.0(4)
F16 C106 C103 114.0(4)
F18 C106 C103 111.1(4)
F17 C106 F18 106.8(4)
F17 C106 C103 112.6(4)
C68 C69 H69A 109.5
C68 C69 H69B 109.5
C68 C69 H69C 109.5
H69A C69 H69B 109.5
H69A C69 H69C 109.5
H69B C69 H69C 109.5
C80 C82 H82A 109.5
C80 C82 H82B 109.5
C80 C82 H82C 109.5
H82A C82 H82B 109.5
H82A C82 H82C 109.5
H82B C82 H82C 109.5
C27 C28 H28A 109.5
C27 C28 H28B 109.5
C27 C28 H28C 109.5
H28A C28 H28B 109.5
H28A C28 H28C 109.5
H28B C28 H28C 109.5
F5A C89 C85 112.4(5)
F4A C89 F5A 104.5(7)
F4A C89 F6A 110.1(7)
F4A C89 C85 115.0(7)
F6A C89 F5A 100.5(6)
F6A C89 C85 113.1(5)
F5B C89 C85 118.8(11)
F5B C89 F6B 114.4(15)
F5B C89 F4B 111(2)
F6B C89 C85 106.4(8)
F4B C89 C85 108.5(14)
F4B C89 F6B 95.4(13)
C64 B2 H2 108.5(19)
C52 B2 C64 113.8(3)
C52 B2 H2 95.7(19)
C76 B2 C64 115.8(3)
C76 B2 C52 117.8(3)
C76 B2 H2 101.8(19)
F31A C129 F33A 104.2(5)
F31A C129 C125 113.7(4)
F32A C129 F31A 104.4(5)
F32A C129 F33A 107.7(5)
F32A C129 C125 113.0(5)
F33A C129 C125 113.1(5)
F32B C129 C125 114(2)
F32B C129 F31B 100(4)
F32B C129 F33B 113(3)
F31B C129 C125 104(2)
F31B C129 F33B 111(3)
F33B C129 C125 113.8(17)
C125 C126 H126 120.8
C127 C126 C125 118.3(4)
C127 C126 H126 120.8
C112 C111 C114 120.6(5)
C110 C111 C112 120.7(4)
C110 C111 C114 118.6(5)
F43 C145 F44 105.1(4)
F43 C145 C141 111.9(4)
F44 C145 C141 112.4(4)
F45 C145 F43 106.6(4)
F45 C145 F44 106.2(4)
F45 C145 C141 114.0(4)
C68 C70 H70A 109.5
C68 C70 H70B 109.5
C68 C70 H70C 109.5
H70A C70 H70B 109.5
H70A C70 H70C 109.5
H70B C70 H70C 109.5
C15 C17 H17A 109.5
C15 C17 H17B 109.5
C15 C17 H17C 109.5
H17A C17 H17B 109.5
H17A C17 H17C 109.5
H17B C17 H17C 109.5
C43 C46 H46A 109.5
C43 C46 H46B 109.5
C43 C46 H46C 109.5
H46A C46 H46B 109.5
H46A C46 H46C 109.5
H46B C46 H46C 109.5
F35A C130 F36A 105.6(6)
F35A C130 C127 112.7(7)
F36A C130 C127 110.4(5)
F34A C130 F35A 108.6(8)
F34A C130 F36A 106.4(5)
F34A C130 C127 112.8(5)
C127 C130 F34B 108.4(8)
F35B C130 C127 116.5(19)
F35B C130 F34B 92.1(19)
F36B C130 C127 121.0(10)
F36B C130 F34B 97.4(15)
F36B C130 F35B 114(2)
P5 C65 H65 108.3
C67 C65 P5 111.3(3)
C67 C65 H65 108.3
C67 C65 C66 110.6(4)
C66 C65 P5 109.8(3)
C66 C65 H65 108.3
C11 B1 H1 104(3)
C35 B1 C11 115.4(3)
C35 B1 C23 116.0(3)
C35 B1 H1 104(3)
C23 B1 C11 116.1(4)
C23 B1 H1 98(3)
C77 C78 H78A 109.5
C77 C78 H78B 109.5
C77 C78 H78C 109.5
H78A C78 H78B 109.5
H78A C78 H78C 109.5
H78B C78 H78C 109.5
C7 C8 H8 120.3
C9 C8 C7 119.4(4)
C9 C8 H8 120.3
H15A C154 H15B 107.5
C155 C154 H15A 108.5
C155 C154 H15B 108.5
C155 C154 C153 115.1(5)
C153 C154 H15A 108.5
C153 C154 H15B 108.5
C65 C66 H66A 109.5
C65 C66 H66B 109.5
C65 C66 H66C 109.5
H66A C66 H66B 109.5
H66A C66 H66C 109.5
H66B C66 H66C 109.5
C83 B3 C91 104.6(3)
C107 B3 C83 116.3(4)
C107 B3 C91 111.0(4)
C107 B3 C99 103.8(3)
C99 B3 C83 111.9(4)
C99 B3 C91 109.2(3)
C154 C155 H15C 109.4
C154 C155 H15D 109.4
C154 C155 C156 111.2(5)
H15C C155 H15D 108.0
C156 C155 H15C 109.4
C156 C155 H15D 109.4
C154 C153 H15E 109.3
C154 C153 H15F 109.3
C154 C153 C152 111.7(5)
H15E C153 H15F 107.9
C152 C153 H15E 109.3
C152 C153 H15F 109.3
C111 C114 F23A 107.4(6)
C111 C114 F22B 106.4(6)
F24A C114 C111 117.1(8)
F24A C114 F22A 118.4(9)
F24A C114 F23A 100.2(8)
F22A C114 C111 115.3(7)
F22A C114 F23A 93.0(8)
F24B C114 C111 114.0(10)
F24B C114 F22B 100.6(9)
F23B C114 C111 118.6(8)
F23B C114 F24B 111.1(12)
F23B C114 F22B 103.8(10)
C155 C156 H15G 109.5
C155 C156 H15H 109.5
C155 C156 H15I 109.5
H15G C156 H15H 109.5
H15G C156 H15I 109.5
H15H C156 H15I 109.5
C153 C152 H15J 109.5
C153 C152 H15K 109.5
C153 C152 H15L 109.5
H15J C152 H15K 109.5
H15J C152 H15L 109.5
H15K C152 H15L 109.5
C2 C4 H4A 109.5
C2 C4 H4B 109.5
C2 C4 H4C 109.5
H4A C4 H4B 109.5
H4A C4 H4C 109.5
H4B C4 H4C 109.5
H16D C163 H16E 107.9
C165 C163 H16D 109.2
C165 C163 H16E 109.2
C161 C163 H16D 109.2
C161 C163 H16E 109.2
C161 C163 C165 111.9(15)
C163 C165 H16F 109.5
C163 C165 H16G 109.5
C163 C165 H16H 109.5
H16F C165 H16G 109.5
H16F C165 H16H 109.5
H16G C165 H16H 109.5
H15R C158 H15S 109.5
H15R C158 H15T 109.5
H15S C158 H15T 109.5
C160 C158 H15R 109.5
C160 C158 H15S 109.5
C160 C158 H15T 109.5
C163 C161 H16I 108.1
C163 C161 H16J 108.1
C163 C161 C159 116.6(13)
H16I C161 H16J 107.3
C159 C161 H16I 108.1
C159 C161 H16J 108.1
C161 C159 H15M 108.9
C161 C159 H15N 108.9
H15M C159 H15N 107.7
C157 C159 C161 113.2(17)
C157 C159 H15M 108.9
C157 C159 H15N 108.9
C159 C157 H15O 109.5
C159 C157 H15P 109.5
C159 C157 H15Q 109.5
H15O C157 H15P 109.5
H15O C157 H15Q 109.5
H15P C157 H15Q 109.5
H16K C166 H16L 109.5
H16K C166 H16M 109.5
H16L C166 H16M 109.5
C164 C166 H16K 109.5
C164 C166 H16L 109.5
C164 C166 H16M 109.5
C166 C164 H16N 107.3
C166 C164 H16O 107.3
C166 C164 C162 120.1(19)
H16N C164 H16O 106.9
C162 C164 H16N 107.3
C162 C164 H16O 107.3
C164 C162 H16P 108.4
C164 C162 H16Q 108.4
H16P C162 H16Q 107.5
C160 C162 C164 115.4(19)
C160 C162 H16P 108.4
C160 C162 H16Q 108.4
C158 C160 H16R 109.9
C158 C160 H16S 109.9
C162 C160 C158 109(3)
C162 C160 H16R 109.9
C162 C160 H16S 109.9
H16R C160 H16S 108.3
C24 C25 H25A 109.5
C24 C25 H25B 109.5
C24 C25 H25C 109.5
H25A C25 H25B 109.5
H25A C25 H25C 109.5
H25B C25 H25C 109.5
H15U C150 H15V 110.1
C149 C150 H15U 112.7
C149 C150 H15V 112.7
C151 C150 H15U 112.7
C151 C150 H15V 112.7
C151 C150 C149 95.4(17)
C150 C149 H14D 107.8
C150 C149 H14E 107.8
H14D C149 H14E 107.2
C148 C149 C150 117.9(19)
C148 C149 H14D 107.8
C148 C149 H14E 107.8
C150 C151 H15W 109.5
C150 C151 H15X 109.5
C150 C151 H15Y 109.5
H15W C151 H15X 109.5
H15W C151 H15Y 109.5
H15X C151 H15Y 109.5
C149 C148 H14F 107.9
C149 C148 H14G 107.9
C149 C148 C147 117.7(13)
H14F C148 H14G 107.2
C147 C148 H14F 107.9
C147 C148 H14G 107.9
C148 C147 H14H 109.5
C148 C147 H14I 109.5
C148 C147 H14J 109.5
H14H C147 H14I 109.5
H14H C147 H14J 109.5
H14I C147 H14J 109.5
C129 F32B F31B 43(2)
C129 F31B F32B 37(2)

loop_
_geom_bond_atom_site_label_1
_geom_bond_atom_site_label_2
_geom_bond_distance
Fe1 P1 2.3900(12)
Fe1 P3 2.3923(12)
Fe1 P2 2.4054(12)
Fe1 C1 1.869(4)
Fe1 H1 1.39(6)
Fe2 P4 2.4065(12)
Fe2 P6 2.3777(12)
Fe2 P5 2.3976(12)
Fe2 C42 1.870(4)
Fe2 H2 1.49(4)
P4 C47 1.836(4)
P4 C56 1.874(4)
P4 C53 1.863(4)
P6 C71 1.834(4)
P6 C80 1.862(5)
P6 C77 1.858(5)
P1 C6 1.840(4)
P1 C12 1.859(4)
P1 C15 1.864(4)
P3 C30 1.833(4)
P3 C39 1.871(4)
P3 C36 1.856(4)
P2 C18 1.839(4)
P2 C27 1.880(5)
P2 C24 1.859(5)
P5 C59 1.824(4)
P5 C68 1.889(4)
P5 C65 1.858(4)
F11 C98 1.347(5)
F30 C122 1.332(5)
F28 C122 1.332(5)
F39 C137 1.341(5)
F29 C122 1.350(5)
F15 C105 1.339(6)
F12 C98 1.346(5)
F48 C146 1.330(5)
F10 C98 1.344(5)
F38 C137 1.328(6)
F3 C90 1.336(6)
F14 C105 1.329(5)
F2 C90 1.335(6)
F16 C106 1.309(6)
F43 C145 1.334(6)
F44 C145 1.351(6)
F47 C146 1.344(6)
F41A C138 1.325(12)
F46 C146 1.335(5)
F45 C145 1.319(6)
F25A C121 1.329(6)
F13 C105 1.337(5)
F1 C90 1.338(6)
N1 C1 1.163(5)
N1 C2 1.465(5)
F37 C137 1.325(6)
F27A C121 1.354(6)
N2 C42 1.152(5)
N2 C43 1.461(5)
F18 C106 1.342(6)
F21 C113 1.330(6)
C119 C120 1.428(6)
C119 C118 1.357(5)
C119 C122 1.505(5)
F40A C138 1.385(8)
F31A C129 1.336(7)
F35A C130 1.313(12)
F17 C106 1.324(6)
F26A C121 1.333(6)
F20 C113 1.324(6)
F42A C138 1.323(8)
F32A C129 1.321(7)
C47 C52 1.416(5)
C47 C48 1.397(6)
F5A C89 1.384(8)
C11 C6 1.416(6)
C11 C10 1.399(6)
C11 B1 1.616(6)
C6 C7 1.401(6)
C35 C30 1.417(6)
C35 C34 1.404(6)
C35 B1 1.612(6)
C115 C120 1.405(5)
C115 C116 1.407(5)
C115 B4 1.643(6)
C93 C94 1.375(6)
C93 C92 1.391(6)
C93 C97 1.509(6)
C30 C31 1.398(6)
C64 C59 1.421(6)
C64 C63 1.402(6)
C64 B2 1.617(6)
F8A C97 1.357(6)
C52 C51 1.400(5)
C52 B2 1.616(6)
C59 C60 1.396(6)
C95 C94 1.396(6)
C95 C96 1.384(6)
C95 C98 1.487(6)
C120 H120 0.9500
F19 C113 1.324(6)
C144 H144 0.9500
C144 C139 1.409(6)
C144 C143 1.401(6)
C2 C3 1.531(6)
C2 C5 1.518(6)
C2 C4 1.527(6)
C39 H39 1.0000
C39 C40 1.531(6)
C39 C41 1.541(6)
C19 H19 0.9500
C19 C18 1.399(6)
C19 C20 1.383(7)
C94 H94 0.9500
C116 H116 0.9500
C116 C117 1.386(6)
F4A C89 1.301(9)
C134 H134 0.9500
C134 C133 1.388(6)
C134 C135 1.387(6)
C34 H34 0.9500
C34 C33 1.380(6)
C92 H92 0.9500
C92 C91 1.405(6)
C139 C140 1.405(6)
C139 B4 1.632(6)
C40 H40A 0.9800
C40 H40B 0.9800
C40 H40C 0.9800
C104 H104 0.9500
C104 C103 1.395(6)
C104 C99 1.409(6)
C118 H118 0.9500
C118 C117 1.386(6)
C75 H75 0.9500
C75 C74 1.381(6)
C75 C76 1.412(6)
C31 H31 0.9500
C31 C32 1.380(6)
C48 H48 0.9500
C48 C49 1.393(6)
C23 C18 1.411(6)
C23 C22 1.411(6)
C23 B1 1.613(6)
C133 C132 1.391(6)
C133 C137 1.497(6)
C63 H63 0.9500
C63 C62 1.386(6)
C135 C136 1.405(6)
C135 C138 1.494(6)
C123 C128 1.398(6)
C123 C124 1.397(6)
C123 B4 1.650(6)
C102 H102 0.9500
C102 C103 1.385(6)
C102 C101 1.388(6)
F7A C97 1.282(6)
C136 H136 0.9500
C136 C131 1.407(6)
C74 H74 0.9500
C74 C73 1.384(7)
C33 H33 0.9500
C33 C32 1.389(6)
C56 H56 1.0000
C56 C58 1.527(6)
C56 C57 1.537(6)
C131 C132 1.398(6)
C131 B4 1.643(6)
C83 C88 1.400(6)
C83 C84 1.400(6)
C83 B3 1.644(6)
C36 H36 1.0000
C36 C37 1.529(6)
C36 C38 1.536(6)
C96 H96 0.9500
C96 C91 1.410(6)
C58 H58A 0.9800
C58 H58B 0.9800
C58 H58C 0.9800
C50 H50 0.9500
C50 C51 1.385(6)
C50 C49 1.381(6)
C76 C71 1.417(6)
C76 B2 1.612(6)
C107 C108 1.408(6)
C107 C112 1.396(6)
C107 B3 1.636(7)
C88 H88 0.9500
C88 C87 1.394(6)
C43 C44 1.524(6)
C43 C45 1.535(6)
C43 C46 1.539(6)
C73 H73 0.9500
C73 C72 1.385(6)
C132 H132 0.9500
F33A C129 1.344(7)
C22 H22 0.9500
C22 C21 1.381(6)
C91 B3 1.654(6)
C117 C121 1.504(5)
C103 C106 1.498(6)
C108 H108 0.9500
C108 C109 1.393(6)
C143 C142 1.389(6)
C143 C146 1.505(6)
F9A C97 1.356(6)
C12 H12 1.0000
C12 C14 1.517(6)
C12 C13 1.530(6)
C15 H15 1.0000
C15 C16 1.536(6)
C15 C17 1.539(7)
C121 F26B 1.300(17)
C121 F27B 1.276(17)
C121 F25B 1.305(17)
C44 H44A 0.9800
C44 H44B 0.9800
C44 H44C 0.9800
F36A C130 1.363(7)
C3 H3A 0.9800
C3 H3B 0.9800
C3 H3C 0.9800
C53 H53 1.0000
C53 C54 1.533(6)
C53 C55 1.516(6)
C21 H21 0.9500
C21 C20 1.383(7)
C51 H51 0.9500
C128 H128 0.9500
C128 C127 1.406(6)
F34A C130 1.285(7)
C10 H10 0.9500
C10 C9 1.389(7)
C14 H14A 0.9800
C14 H14B 0.9800
C14 H14C 0.9800
C142 H142 0.9500
C142 C141 1.394(6)
C87 C86 1.381(7)
C87 C90 1.506(6)
C101 C100 1.390(6)
C101 C105 1.495(6)
C71 C72 1.399(6)
C72 H72 0.9500
C20 H20 0.9500
C68 H68 1.0000
C68 C69 1.542(6)
C68 C70 1.521(6)
C80 H80 1.0000
C80 C81 1.538(6)
C80 C82 1.523(6)
C124 H124 0.9500
C124 C125 1.393(6)
C140 H140 0.9500
C140 C141 1.381(6)
C32 H32 0.9500
C97 F7B 1.389(13)
C97 F8B 1.207(13)
C97 F9B 1.349(13)
C13 H13A 0.9800
C13 H13B 0.9800
C13 H13C 0.9800
C109 C113 1.499(7)
C109 C110 1.390(7)
C60 H60 0.9500
C60 C61 1.386(7)
C7 H7 0.9500
C7 C8 1.387(7)
C99 C100 1.394(6)
C99 B3 1.644(6)
F6A C89 1.331(8)
C77 H77 1.0000
C77 C79 1.532(6)
C77 C78 1.518(7)
C27 H27 1.0000
C27 C29 1.513(7)
C27 C28 1.539(6)
C37 H37A 0.9800
C37 H37B 0.9800
C37 H37C 0.9800
C62 H62 0.9500
C62 C61 1.380(7)
C100 H100 0.9500
C86 H86 0.9500
C86 C85 1.375(7)
C84 H84 0.9500
C84 C85 1.401(6)
C45 H45A 0.9800
C45 H45B 0.9800
C45 H45C 0.9800
C141 C145 1.493(6)
C81 H81A 0.9800
C81 H81B 0.9800
C81 H81C 0.9800
C29 H29A 0.9800
C29 H29B 0.9800
C29 H29C 0.9800
C54 H54A 0.9800
C54 H54B 0.9800
C54 H54C 0.9800
C138 F41B 1.32(3)
C138 F40B 1.261(18)
C138 F42B 1.402(19)
C41 H41A 0.9800
C41 H41B 0.9800
C41 H41C 0.9800
C24 H24 1.0000
C24 C26 1.527(7)
C24 C25 1.519(7)
C125 C129 1.493(7)
C125 C126 1.396(7)
C38 H38A 0.9800
C38 H38B 0.9800
C38 H38C 0.9800
C5 H5A 0.9800
C5 H5B 0.9800
C5 H5C 0.9800
C57 H57A 0.9800
C57 H57B 0.9800
C57 H57C 0.9800
C49 H49 0.9500
C26 H26A 0.9800
C26 H26B 0.9800
C26 H26C 0.9800
C16 H16A 0.9800
C16 H16B 0.9800
C16 H16C 0.9800
C85 C89 1.504(7)
C67 H67A 0.9800
C67 H67B 0.9800
C67 H67C 0.9800
C67 C65 1.515(7)
C55 H55A 0.9800
C55 H55B 0.9800
C55 H55C 0.9800
C112 H112 0.9500
C112 C111 1.411(7)
C61 H61 0.9500
C127 C126 1.369(7)
C127 C130 1.501(7)
C9 H9 0.9500
C9 C8 1.376(7)
C79 H79A 0.9800
C79 H79B 0.9800
C79 H79C 0.9800
C110 H110 0.9500
C110 C111 1.369(8)
C69 H69A 0.9800
C69 H69B 0.9800
C69 H69C 0.9800
C82 H82A 0.9800
C82 H82B 0.9800
C82 H82C 0.9800
C28 H28A 0.9800
C28 H28B 0.9800
C28 H28C 0.9800
C89 F5B 1.18(2)
C89 F6B 1.403(17)
C89 F4B 1.32(3)
B2 H2 1.31(4)
C129 F32B 1.08(5)
C129 F31B 1.22(5)
C129 F33B 1.30(4)
C126 H126 0.9500
C111 C114 1.479(7)
F24A C114 1.286(12)
C70 H70A 0.9800
C70 H70B 0.9800
C70 H70C 0.9800
C17 H17A 0.9800
C17 H17B 0.9800
C17 H17C 0.9800
C46 H46A 0.9800
C46 H46B 0.9800
C46 H46C 0.9800
C130 F34B 1.52(2)
C130 F35B 1.33(4)
C130 F36B 1.246(17)
C65 H65 1.0000
C65 C66 1.529(7)
B1 H1 1.38(6)
C78 H78A 0.9800
C78 H78B 0.9800
C78 H78C 0.9800
C8 H8 0.9500
C154 H15A 0.9900
C154 H15B 0.9900
C154 C155 1.465(8)
C154 C153 1.504(8)
F22A C114 1.301(11)
C66 H66A 0.9800
C66 H66B 0.9800
C66 H66C 0.9800
C155 H15C 0.9900
C155 H15D 0.9900
C155 C156 1.516(9)
C153 H15E 0.9900
C153 H15F 0.9900
C153 C152 1.524(10)
C114 F23A 1.544(12)
C114 F24B 1.262(15)
C114 F23B 1.171(12)
C114 F22B 1.520(12)
C156 H15G 0.9800
C156 H15H 0.9800
C156 H15I 0.9800
C152 H15J 0.9800
C152 H15K 0.9800
C152 H15L 0.9800
C4 H4A 0.9800
C4 H4B 0.9800
C4 H4C 0.9800
C163 H16D 0.9900
C163 H16E 0.9900
C163 C165 1.52(2)
C163 C161 1.51(2)
C165 H16F 0.9800
C165 H16G 0.9800
C165 H16H 0.9800
C158 H15R 0.9800
C158 H15S 0.9800
C158 H15T 0.9800
C158 C160 1.46(4)
C161 H16I 0.9900
C161 H16J 0.9900
C161 C159 1.57(2)
C159 H15M 0.9900
C159 H15N 0.9900
C159 C157 1.51(3)
C157 H15O 0.9800
C157 H15P 0.9800
C157 H15Q 0.9800
C166 H16K 0.9800
C166 H16L 0.9800
C166 H16M 0.9800
C166 C164 1.46(3)
C164 H16N 0.9900
C164 H16O 0.9900
C164 C162 1.57(3)
C162 H16P 0.9900
C162 H16Q 0.9900
C162 C160 1.40(3)
C160 H16R 0.9900
C160 H16S 0.9900
C25 H25A 0.9800
C25 H25B 0.9800
C25 H25C 0.9800
C150 H15U 0.9900
C150 H15V 0.9900
C150 C149 1.53(3)
C150 C151 1.43(3)
C149 H14D 0.9900
C149 H14E 0.9900
C149 C148 1.46(2)
C151 H15W 0.9800
C151 H15X 0.9800
C151 H15Y 0.9800
C148 H14F 0.9900
C148 H14G 0.9900
C148 C147 1.59(2)
C147 H14H 0.9800
C147 H14I 0.9800
C147 H14J 0.9800
F32B F31B 1.77(7)
